data_1571658
loop_
_publ_author_name
'Liu, Xin-Ran'
'Cui, Peng-Fei'
'Garc&#xed;a-Rodeja, Yago'
'Sol&#xe0;, Miquel'
'Jin, Guo-Xin'

_publ_section_title
;
 Formation and reactivity of a unique M&#x22ef;C-H interaction stabilized
 by carborane cages.
;
_journal_issue 24
_journal_name_full 'Chemical science'
_journal_page_first 9274
_journal_page_last 9280
_journal_paper_doi 10.1039/d4sc01158a
_journal_volume 15
_journal_year 2024
_chemical_formula_sum 'C27 H52 B20 N5 Rh S2'
_chemical_formula_weight 829.96
_space_group_crystal_system triclinic
_space_group_IT_number 2
_space_group_name_Hall '-P 1'
_space_group_name_H-M_alt 'P -1'
_atom_sites_solution_hydrogens mixed
_audit_creation_method SHELXL-2019/2
_audit_update_record
;
2023-10-25 deposited with the CCDC.	2024-05-16 downloaded from the CCDC.
;
_cell_angle_alpha 102.935(4)
_cell_angle_beta 95.742(5)
_cell_angle_gamma 111.659(4)
_cell_formula_units_Z 2
_cell_length_a 12.1157(11)
_cell_length_b 13.1515(12)
_cell_length_c 15.8884(14)
_cell_measurement_reflns_used 9801
_cell_measurement_temperature 173(2)
_cell_measurement_theta_max 65.46
_cell_measurement_theta_min 2.91
_cell_volume 2246.1(4)
_computing_cell_refinement 'Bruker SAINT'
_computing_data_collection 'Bruker APEX2'
_computing_data_reduction 'Bruker SAINT'
_computing_molecular_graphics 'Bruker SHELXTL'
_computing_publication_material 'Bruker SHELXTL'
_computing_structure_refinement 'SHELXL-2019/2 (Sheldrick, 2019)'
_computing_structure_solution 'SHELXT 2018/2 (Sheldrick, 2018)'
_diffrn_ambient_temperature 173(2)
_diffrn_measured_fraction_theta_full 0.986
_diffrn_measured_fraction_theta_max 0.986
_diffrn_measurement_device_type 'Bruker APEX-II CCD'
_diffrn_measurement_method '\f and \w scans'
_diffrn_radiation_type CuK\a
_diffrn_radiation_wavelength 1.54178
_diffrn_reflns_av_R_equivalents 0.0306
_diffrn_reflns_av_unetI/netI 0.0451
_diffrn_reflns_Laue_measured_fraction_full 0.986
_diffrn_reflns_Laue_measured_fraction_max 0.986
_diffrn_reflns_limit_h_max 14
_diffrn_reflns_limit_h_min -14
_diffrn_reflns_limit_k_max 15
_diffrn_reflns_limit_k_min -15
_diffrn_reflns_limit_l_max 18
_diffrn_reflns_limit_l_min -18
_diffrn_reflns_number 13869
_diffrn_reflns_point_group_measured_fraction_full 0.986
_diffrn_reflns_point_group_measured_fraction_max 0.986
_diffrn_reflns_theta_full 64.999
_diffrn_reflns_theta_max 64.999
_diffrn_reflns_theta_min 2.913
_exptl_absorpt_coefficient_mu 4.131
_exptl_absorpt_correction_T_max 0.644
_exptl_absorpt_correction_T_min 0.523
_exptl_absorpt_correction_type multi-scan
_exptl_absorpt_process_details sadabs
_exptl_crystal_colour yellow
_exptl_crystal_density_diffrn 1.227
_exptl_crystal_description block
_exptl_crystal_F_000 852
_exptl_crystal_size_max 0.180
_exptl_crystal_size_mid 0.120
_exptl_crystal_size_min 0.110
_refine_diff_density_max 0.505
_refine_diff_density_min -0.269
_refine_diff_density_rms 0.059
_refine_ls_extinction_method none
_refine_ls_goodness_of_fit_ref 1.041
_refine_ls_hydrogen_treatment mixed
_refine_ls_matrix_type full
_refine_ls_number_parameters 513
_refine_ls_number_reflns 7550
_refine_ls_number_restraints 8
_refine_ls_restrained_S_all 1.041
_refine_ls_R_factor_all 0.0326
_refine_ls_R_factor_gt 0.0291
_refine_ls_shift/su_max 0.003
_refine_ls_shift/su_mean 0.000
_refine_ls_structure_factor_coef Fsqd
_refine_ls_weighting_details 'w=1/[\s^2^(Fo^2^)+(0.0240P)^2^+1.1356P] where P=(Fo^2^+2Fc^2^)/3'
_refine_ls_weighting_scheme calc
_refine_ls_wR_factor_gt 0.0685
_refine_ls_wR_factor_ref 0.0704
_reflns_Friedel_coverage 0.000
_reflns_number_gt 6907
_reflns_number_total 7550
_reflns_threshold_expression 'I > 2\s(I)'
_cod_data_source_file d4sc01158a2.cif
_cod_data_source_block cu_230824a_a
_cod_depositor_comments 'Adding full bibliography for 1571656--1571663.cif.'
_cod_database_code 1571658
_shelx_shelxl_version_number 2019/2
_shelx_space_group_comment
; 
The symmetry employed for this shelxl refinement is uniquely defined 
by the following loop, which should always be used as a source of 
symmetry information in preference to the above space-group names. 
They are only intended as comments. 
;
_shelx_estimated_absorpt_t_min 0.523
_shelx_estimated_absorpt_t_max 0.659

loop_
_space_group_symop_operation_xyz
'x, y, z'
'-x, -y, -z'

loop_
_atom_site_label
_atom_site_type_symbol
_atom_site_fract_x
_atom_site_fract_y
_atom_site_fract_z
_atom_site_U_iso_or_equiv
_atom_site_adp_type
_atom_site_occupancy
_atom_site_site_symmetry_order
_atom_site_calc_flag
_atom_site_refinement_flags_posn
_atom_site_refinement_flags_adp
_atom_site_refinement_flags_occupancy
_atom_site_disorder_assembly
_atom_site_disorder_group
Rh1 Rh 0.55559(2) 0.72003(2) 0.28210(2) 0.02045(6) Uani 1 1 d . . . . .
S1 S 0.36708(5) 0.68424(5) 0.32579(4) 0.02961(13) Uani 1 1 d . . . . .
S2 S 0.73938(5) 0.73672(5) 0.23903(4) 0.03194(14) Uani 1 1 d . . . . .
N1 N 0.28617(16) 0.67088(15) 0.15491(12) 0.0258(4) Uani 1 1 d . . . . .
N2 N 0.72966(16) 0.91909(15) 0.18727(12) 0.0246(4) Uani 1 1 d . . . . .
C1 C 0.14558(19) 0.54478(19) 0.21561(15) 0.0253(5) Uani 1 1 d . . . . .
C2 C 0.0337(2) 0.5453(2) 0.14861(18) 0.0353(6) Uani 1 1 d D . . . .
H2 H 0.060(2) 0.6079(19) 0.1230(16) 0.034(7) Uiso 1 1 d D . . . .
B3 B 0.0866(3) 0.4418(2) 0.11414(19) 0.0333(6) Uani 1 1 d . . . . .
H3 H 0.136817 0.435479 0.059057 0.040 Uiso 1 1 calc R U . . .
B4 B 0.1228(2) 0.4078(2) 0.21238(19) 0.0304(6) Uani 1 1 d . . . . .
H4 H 0.197487 0.378181 0.222346 0.036 Uiso 1 1 calc R U . . .
B5 B 0.0936(2) 0.4969(2) 0.30142(19) 0.0319(6) Uani 1 1 d . . . . .
H5 H 0.148571 0.525263 0.369839 0.038 Uiso 1 1 calc R U . . .
B6 B 0.0409(3) 0.5888(2) 0.2596(2) 0.0377(7) Uani 1 1 d . . . . .
H6 H 0.061421 0.677955 0.299075 0.045 Uiso 1 1 calc R U . . .
B7 B -0.0703(3) 0.4129(3) 0.0951(2) 0.0452(8) Uani 1 1 d . . . . .
H7 H -0.124290 0.386905 0.026595 0.054 Uiso 1 1 calc R U . . .
B8 B -0.0171(3) 0.3211(2) 0.1366(2) 0.0379(7) Uani 1 1 d . . . . .
H8 H -0.036288 0.232688 0.096191 0.045 Uiso 1 1 calc R U . . .
B9 B -0.0130(3) 0.3544(2) 0.2515(2) 0.0356(7) Uani 1 1 d . . . . .
H9 H -0.029720 0.287481 0.287305 0.043 Uiso 1 1 calc R U . . .
B10 B -0.0632(3) 0.4661(3) 0.2804(2) 0.0457(8) Uani 1 1 d . . . . .
H10 H -0.113365 0.473401 0.335377 0.055 Uiso 1 1 calc R U . . .
B11 B -0.0984(3) 0.5020(3) 0.1834(3) 0.0501(9) Uani 1 1 d . . . . .
H11 H -0.170639 0.534516 0.173164 0.060 Uiso 1 1 calc R U . . .
B12 B -0.1323(3) 0.3573(3) 0.1790(2) 0.0455(8) Uani 1 1 d . . . . .
H12 H -0.227792 0.292636 0.166657 0.055 Uiso 1 1 calc R U . . .
B13 B 1.0083(2) 1.0302(2) 0.30730(19) 0.0334(6) Uani 1 1 d . . . . .
H13 H 0.970911 1.062636 0.364128 0.040 Uiso 1 1 calc R U . . .
B14 B 1.0271(2) 0.9000(2) 0.2900(2) 0.0336(6) Uani 1 1 d . . . . .
H14 H 1.002756 0.846162 0.336402 0.040 Uiso 1 1 calc R U . . .
B15 B 1.0011(2) 0.8375(2) 0.1746(2) 0.0350(6) Uani 1 1 d . . . . .
H15 H 0.959651 0.742759 0.145188 0.042 Uiso 1 1 calc R U . . .
B16 B 0.9673(2) 0.9299(2) 0.11913(19) 0.0336(6) Uani 1 1 d . . . . .
H16 H 0.903648 0.897130 0.053738 0.040 Uiso 1 1 calc R U . . .
B17 B 1.1216(2) 1.1228(2) 0.2640(2) 0.0406(7) Uani 1 1 d . . . . .
H17 H 1.160076 1.217632 0.292936 0.049 Uiso 1 1 calc R U . . .
B18 B 1.1562(3) 1.0314(3) 0.3198(2) 0.0413(7) Uani 1 1 d . . . . .
H18 H 1.218575 1.065340 0.385907 0.050 Uiso 1 1 calc R U . . .
B19 B 1.1518(3) 0.9117(3) 0.2377(2) 0.0403(7) Uani 1 1 d . . . . .
H19 H 1.211310 0.866196 0.249401 0.048 Uiso 1 1 calc R U . . .
B20 B 1.1146(3) 0.9308(3) 0.1319(2) 0.0426(7) Uani 1 1 d . . . . .
H20 H 1.149827 0.898121 0.073839 0.051 Uiso 1 1 calc R U . . .
B21 B 1.0964(3) 1.0609(3) 0.1494(2) 0.0405(7) Uani 1 1 d . . . . .
H21 H 1.118550 1.115067 0.103059 0.049 Uiso 1 1 calc R U . . .
B22 B 1.2107(3) 1.0498(3) 0.2220(2) 0.0420(8) Uani 1 1 d . . . . .
H22 H 1.309660 1.095738 0.223602 0.050 Uiso 1 1 calc R U . . .
C3 C 0.27000(19) 0.63814(18) 0.22410(14) 0.0238(5) Uani 1 1 d . . . . .
C4 C 0.39030(19) 0.76213(18) 0.14871(14) 0.0241(5) Uani 1 1 d . . . . .
C5 C 0.51169(19) 0.79057(17) 0.18691(13) 0.0209(4) Uani 1 1 d . . . . .
C6 C 0.60164(19) 0.87906(18) 0.16382(14) 0.0237(5) Uani 1 1 d . . . . .
C7 C 0.5682(2) 0.9393(2) 0.11112(16) 0.0318(5) Uani 1 1 d . . . . .
H7A H 0.629717 1.000651 0.098599 0.038 Uiso 1 1 calc R U . . .
C8 C 0.4484(2) 0.9120(2) 0.07690(17) 0.0366(6) Uani 1 1 d . . . . .
H8A H 0.427168 0.955020 0.042459 0.044 Uiso 1 1 calc R U . . .
C9 C 0.3604(2) 0.8216(2) 0.09358(16) 0.0304(5) Uani 1 1 d . . . . .
H9A H 0.277975 0.799013 0.067325 0.036 Uiso 1 1 calc R U . . .
C10 C 0.78763(19) 0.86405(18) 0.21216(14) 0.0234(5) Uani 1 1 d . . . . .
C11 C 0.92390(19) 0.91590(18) 0.21769(14) 0.0245(5) Uani 1 1 d . . . . .
C12 C 0.9805(2) 1.04278(19) 0.20312(16) 0.0305(5) Uani 1 1 d D . . . .
H12A H 0.921(2) 1.076(2) 0.1945(15) 0.029(6) Uiso 1 1 d D . . . .
C13 C 0.48980(19) 0.56562(19) 0.19720(15) 0.0252(5) Uani 1 1 d . . . . .
C14 C 0.4467(2) 0.3645(2) 0.09668(17) 0.0394(6) Uani 1 1 d . . . . .
C15 C 0.5501(3) 0.3813(3) 0.0489(2) 0.0551(8) Uani 1 1 d . . . . .
H15A H 0.546145 0.427410 0.008930 0.083 Uiso 1 1 calc R U . . .
H15B H 0.544423 0.306950 0.014799 0.083 Uiso 1 1 calc R U . . .
H15C H 0.627071 0.420512 0.091726 0.083 Uiso 1 1 calc R U . . .
C16 C 0.4493(5) 0.2948(3) 0.1600(3) 0.1067(17) Uani 1 1 d . U . . .
H16A H 0.528426 0.330296 0.200309 0.160 Uiso 1 1 calc R U . . .
H16B H 0.435722 0.217378 0.126786 0.160 Uiso 1 1 calc R U . . .
H16C H 0.385431 0.291460 0.193913 0.160 Uiso 1 1 calc R U . . .
C17 C 0.3265(3) 0.3136(3) 0.0319(3) 0.0863(14) Uani 1 1 d . . . . .
H17A H 0.260266 0.302793 0.064337 0.129 Uiso 1 1 calc R U . . .
H17B H 0.315941 0.239768 -0.006666 0.129 Uiso 1 1 calc R U . . .
H17C H 0.325507 0.365201 -0.003812 0.129 Uiso 1 1 calc R U . . .
N3 N 0.46247(17) 0.47652(16) 0.15029(13) 0.0297(4) Uani 1 1 d . . . . .
C18 C 0.6190(2) 0.8810(2) 0.35592(15) 0.0275(5) Uani 1 1 d . . . . .
C19 C 0.6779(3) 1.0988(2) 0.42110(18) 0.0431(7) Uani 1 1 d . . . . .
C20 C 0.5616(3) 1.1132(3) 0.4327(3) 0.0756(11) Uani 1 1 d . . . . .
H20A H 0.503131 1.077637 0.376483 0.113 Uiso 1 1 calc R U . . .
H20B H 0.578583 1.194633 0.452103 0.113 Uiso 1 1 calc R U . . .
H20C H 0.527646 1.076754 0.477124 0.113 Uiso 1 1 calc R U . . .
C21 C 0.7675(4) 1.1461(3) 0.5086(3) 0.0909(14) Uani 1 1 d . . . . .
H21A H 0.730033 1.108407 0.551391 0.136 Uiso 1 1 calc R U . . .
H21B H 0.789948 1.228312 0.530514 0.136 Uiso 1 1 calc R U . . .
H21C H 0.840176 1.131989 0.500264 0.136 Uiso 1 1 calc R U . . .
C22 C 0.7320(4) 1.1514(3) 0.3519(3) 0.0809(13) Uani 1 1 d . . . . .
H22A H 0.803416 1.135515 0.342547 0.121 Uiso 1 1 calc R U . . .
H22B H 0.755853 1.234045 0.371615 0.121 Uiso 1 1 calc R U . . .
H22C H 0.671841 1.118922 0.296585 0.121 Uiso 1 1 calc R U . . .
N4 N 0.64827(19) 0.97656(17) 0.39027(13) 0.0338(5) Uani 1 1 d . . . . .
C23 C 0.6097(2) 0.65737(18) 0.37835(15) 0.0273(5) Uani 1 1 d . . . . .
C24 C 0.7133(2) 0.5819(2) 0.48811(16) 0.0342(6) Uani 1 1 d . . . . .
C25 C 0.8482(2) 0.6571(3) 0.5026(2) 0.0494(7) Uani 1 1 d . . . . .
H25A H 0.874072 0.649991 0.445903 0.074 Uiso 1 1 calc R U . . .
H25B H 0.894635 0.632743 0.541912 0.074 Uiso 1 1 calc R U . . .
H25C H 0.862380 0.736691 0.529437 0.074 Uiso 1 1 calc R U . . .
C26 C 0.6650(2) 0.5958(2) 0.57277(17) 0.0438(7) Uani 1 1 d . . . . .
H26A H 0.674690 0.674910 0.595298 0.066 Uiso 1 1 calc R U . . .
H26B H 0.710325 0.576449 0.616797 0.066 Uiso 1 1 calc R U . . .
H26C H 0.578931 0.544827 0.560796 0.066 Uiso 1 1 calc R U . . .
C27 C 0.6854(3) 0.4576(2) 0.4443(2) 0.0487(7) Uani 1 1 d . . . . .
H27A H 0.598161 0.412177 0.435284 0.073 Uiso 1 1 calc R U . . .
H27B H 0.729744 0.429797 0.482080 0.073 Uiso 1 1 calc R U . . .
H27C H 0.710403 0.450473 0.387204 0.073 Uiso 1 1 calc R U . . .
N5 N 0.64969(17) 0.62135(16) 0.42750(13) 0.0308(4) Uani 1 1 d . . . . .

loop_
_atom_site_aniso_label
_atom_site_aniso_U_11
_atom_site_aniso_U_22
_atom_site_aniso_U_33
_atom_site_aniso_U_23
_atom_site_aniso_U_13
_atom_site_aniso_U_12
Rh1 0.02312(10) 0.01588(9) 0.02061(10) 0.00681(6) 0.00271(6) 0.00543(6)
S1 0.0265(3) 0.0357(3) 0.0224(3) 0.0086(2) 0.0060(2) 0.0073(2)
S2 0.0268(3) 0.0238(3) 0.0531(4) 0.0208(3) 0.0134(3) 0.0118(2)
N1 0.0235(9) 0.0262(10) 0.0301(10) 0.0124(8) 0.0057(8) 0.0102(8)
N2 0.0243(9) 0.0228(10) 0.0274(10) 0.0101(8) 0.0054(8) 0.0084(8)
C1 0.0250(11) 0.0252(12) 0.0302(12) 0.0124(9) 0.0061(9) 0.0124(9)
C2 0.0247(12) 0.0314(14) 0.0526(16) 0.0242(12) 0.0012(11) 0.0089(10)
B3 0.0346(15) 0.0291(15) 0.0308(15) 0.0083(12) 0.0030(12) 0.0079(12)
B4 0.0313(14) 0.0263(14) 0.0390(16) 0.0157(12) 0.0083(12) 0.0136(11)
B5 0.0332(15) 0.0319(15) 0.0335(15) 0.0151(12) 0.0139(12) 0.0112(12)
B6 0.0321(15) 0.0297(15) 0.059(2) 0.0162(14) 0.0196(14) 0.0162(12)
B7 0.0334(16) 0.0381(17) 0.054(2) 0.0216(15) -0.0072(14) 0.0026(13)
B8 0.0386(16) 0.0240(15) 0.0440(17) 0.0099(12) 0.0015(13) 0.0066(12)
B9 0.0328(15) 0.0297(15) 0.0464(17) 0.0195(13) 0.0113(13) 0.0090(12)
B10 0.0355(16) 0.0389(18) 0.069(2) 0.0213(16) 0.0260(15) 0.0139(14)
B11 0.0241(15) 0.0413(18) 0.090(3) 0.0315(18) 0.0109(16) 0.0120(13)
B12 0.0276(15) 0.0391(18) 0.069(2) 0.0271(16) 0.0060(14) 0.0064(13)
B13 0.0307(14) 0.0266(14) 0.0343(15) 0.0044(12) -0.0022(12) 0.0069(11)
B14 0.0297(14) 0.0330(15) 0.0425(17) 0.0209(13) 0.0029(12) 0.0125(12)
B15 0.0312(15) 0.0275(15) 0.0513(18) 0.0122(13) 0.0140(13) 0.0151(12)
B16 0.0308(14) 0.0379(16) 0.0333(15) 0.0143(12) 0.0103(12) 0.0117(12)
B17 0.0265(14) 0.0274(15) 0.061(2) 0.0168(14) -0.0027(13) 0.0034(12)
B18 0.0299(15) 0.0400(17) 0.0495(18) 0.0156(14) -0.0037(13) 0.0104(13)
B19 0.0300(15) 0.0369(17) 0.062(2) 0.0244(15) 0.0111(14) 0.0157(13)
B20 0.0340(16) 0.0483(19) 0.0522(19) 0.0189(15) 0.0182(14) 0.0187(14)
B21 0.0287(15) 0.0441(18) 0.0537(19) 0.0296(15) 0.0130(13) 0.0100(13)
B22 0.0256(14) 0.0386(17) 0.062(2) 0.0264(15) 0.0055(13) 0.0074(12)
C3 0.0232(11) 0.0229(11) 0.0290(12) 0.0085(9) 0.0076(9) 0.0120(9)
C4 0.0272(11) 0.0228(11) 0.0249(11) 0.0085(9) 0.0092(9) 0.0110(9)
C5 0.0249(11) 0.0184(11) 0.0202(11) 0.0055(8) 0.0057(8) 0.0092(9)
C6 0.0266(11) 0.0215(11) 0.0260(11) 0.0091(9) 0.0070(9) 0.0112(9)
C7 0.0306(12) 0.0321(13) 0.0398(14) 0.0234(11) 0.0105(10) 0.0121(10)
C8 0.0327(13) 0.0435(15) 0.0465(15) 0.0314(12) 0.0101(11) 0.0181(11)
C9 0.0243(11) 0.0395(14) 0.0363(13) 0.0218(11) 0.0076(10) 0.0160(10)
C10 0.0267(11) 0.0190(11) 0.0239(11) 0.0072(9) 0.0060(9) 0.0078(9)
C11 0.0262(11) 0.0184(11) 0.0285(12) 0.0094(9) 0.0040(9) 0.0074(9)
C12 0.0259(12) 0.0213(12) 0.0426(14) 0.0155(10) 0.0019(10) 0.0053(9)
C13 0.0237(11) 0.0259(13) 0.0265(12) 0.0128(10) 0.0054(9) 0.0074(9)
C14 0.0460(15) 0.0198(12) 0.0447(15) -0.0001(11) 0.0165(12) 0.0083(11)
C15 0.0503(17) 0.0467(18) 0.0603(19) 0.0001(14) 0.0200(15) 0.0172(14)
C16 0.206(5) 0.052(2) 0.103(3) 0.046(2) 0.080(4) 0.069(3)
C17 0.0470(19) 0.059(2) 0.099(3) -0.043(2) 0.0045(18) 0.0029(17)
N3 0.0322(10) 0.0211(11) 0.0308(10) 0.0058(9) 0.0088(8) 0.0055(8)
C18 0.0297(12) 0.0276(14) 0.0247(12) 0.0116(10) 0.0053(9) 0.0087(10)
C19 0.0574(17) 0.0189(13) 0.0491(16) 0.0036(11) 0.0195(13) 0.0122(12)
C20 0.079(2) 0.0441(19) 0.118(3) 0.026(2) 0.043(2) 0.0325(18)
C21 0.114(3) 0.043(2) 0.079(3) -0.0216(18) -0.020(2) 0.024(2)
C22 0.134(3) 0.0319(17) 0.093(3) 0.0290(18) 0.072(3) 0.032(2)
N4 0.0432(12) 0.0222(12) 0.0312(11) 0.0058(9) 0.0093(9) 0.0084(9)
C23 0.0279(12) 0.0189(11) 0.0291(12) 0.0063(9) 0.0037(10) 0.0037(9)
C24 0.0360(13) 0.0362(14) 0.0330(13) 0.0158(11) 0.0006(10) 0.0156(11)
C25 0.0363(15) 0.0544(18) 0.0527(17) 0.0180(14) 0.0011(13) 0.0134(13)
C26 0.0468(15) 0.0513(17) 0.0334(14) 0.0187(12) 0.0035(12) 0.0173(13)
C27 0.0516(17) 0.0397(16) 0.0581(18) 0.0146(13) 0.0054(14) 0.0230(13)
N5 0.0337(11) 0.0280(11) 0.0294(11) 0.0127(9) 0.0013(8) 0.0095(9)

loop_
_atom_type_symbol
_atom_type_description
_atom_type_scat_dispersion_real
_atom_type_scat_dispersion_imag
_atom_type_scat_source
C C 0.0181 0.0091 'International Tables Vol C Tables 4.2.6.8 and 6.1.1.4'
H H 0.0000 0.0000 'International Tables Vol C Tables 4.2.6.8 and 6.1.1.4'
B B 0.0090 0.0039 'International Tables Vol C Tables 4.2.6.8 and 6.1.1.4'
N N 0.0311 0.0180 'International Tables Vol C Tables 4.2.6.8 and 6.1.1.4'
Rh Rh 0.0927 3.6045 'International Tables Vol C Tables 4.2.6.8 and 6.1.1.4'
S S 0.3331 0.5567 'International Tables Vol C Tables 4.2.6.8 and 6.1.1.4'

loop_
_geom_angle_atom_site_label_1
_geom_angle_atom_site_label_2
_geom_angle_atom_site_label_3
_geom_angle
_geom_angle_site_symmetry_1
_geom_angle_site_symmetry_3
_geom_angle_publ_flag
C13 Rh1 C18 173.76(8) . . ?
C13 Rh1 C23 90.09(9) . . ?
C18 Rh1 C23 96.03(9) . . ?
C13 Rh1 C5 92.03(8) . . ?
C18 Rh1 C5 81.80(8) . . ?
C23 Rh1 C5 176.54(8) . . ?
C13 Rh1 S2 84.61(6) . . ?
C18 Rh1 S2 94.58(7) . . ?
C23 Rh1 S2 85.72(7) . . ?
C5 Rh1 S2 91.75(6) . . ?
C13 Rh1 S1 91.10(6) . . ?
C18 Rh1 S1 90.11(7) . . ?
C23 Rh1 S1 90.41(7) . . ?
C5 Rh1 S1 92.28(6) . . ?
S2 Rh1 S1 174.21(2) . . ?
C3 S1 Rh1 100.83(7) . . ?
C10 S2 Rh1 103.61(8) . . ?
C3 N1 C4 124.83(19) . . ?
C10 N2 C6 125.88(18) . . ?
C3 C1 C2 116.05(17) . . ?
C3 C1 B4 123.34(18) . . ?
C2 C1 B4 109.82(18) . . ?
C3 C1 B5 124.05(19) . . ?
C2 C1 B5 109.84(18) . . ?
B4 C1 B5 62.78(15) . . ?
C3 C1 B6 116.04(19) . . ?
C2 C1 B6 61.05(16) . . ?
B4 C1 B6 114.33(18) . . ?
B5 C1 B6 62.38(16) . . ?
C3 C1 B3 115.61(18) . . ?
C2 C1 B3 60.95(15) . . ?
B4 C1 B3 61.99(15) . . ?
B5 C1 B3 113.72(18) . . ?
B6 C1 B3 114.02(19) . . ?
C1 C2 B11 112.7(2) . . ?
C1 C2 B7 112.77(19) . . ?
B11 C2 B7 63.1(2) . . ?
C1 C2 B6 61.88(15) . . ?
B11 C2 B6 63.22(19) . . ?
B7 C2 B6 115.8(2) . . ?
C1 C2 B3 62.35(14) . . ?
B11 C2 B3 115.6(2) . . ?
B7 C2 B3 62.86(18) . . ?
B6 C2 B3 115.91(19) . . ?
C1 C2 H2 112.3(15) . . ?
B11 C2 H2 122.9(15) . . ?
B7 C2 H2 124.7(15) . . ?
B6 C2 H2 112.8(15) . . ?
B3 C2 H2 115.5(15) . . ?
C2 B3 C1 56.70(14) . . ?
C2 B3 B8 103.9(2) . . ?
C1 B3 B8 104.85(19) . . ?
C2 B3 B4 103.4(2) . . ?
C1 B3 B4 58.14(14) . . ?
B8 B3 B4 60.53(16) . . ?
C2 B3 B7 57.79(16) . . ?
C1 B3 B7 104.1(2) . . ?
B8 B3 B7 60.32(16) . . ?
B4 B3 B7 108.1(2) . . ?
C2 B3 H3 125.6 . . ?
C1 B3 H3 124.8 . . ?
B8 B3 H3 122.7 . . ?
B4 B3 H3 122.4 . . ?
B7 B3 H3 122.3 . . ?
C1 B4 B9 104.82(19) . . ?
C1 B4 B3 59.87(14) . . ?
B9 B4 B3 107.45(19) . . ?
C1 B4 B5 58.62(14) . . ?
B9 B4 B5 60.04(16) . . ?
B3 B4 B5 108.59(19) . . ?
C1 B4 B8 105.25(18) . . ?
B9 B4 B8 59.81(16) . . ?
B3 B4 B8 59.33(15) . . ?
B5 B4 B8 108.1(2) . . ?
C1 B4 H4 124.2 . . ?
B9 B4 H4 122.7 . . ?
B3 B4 H4 121.3 . . ?
B5 B4 H4 121.3 . . ?
B8 B4 H4 122.5 . . ?
C1 B5 B10 104.8(2) . . ?
C1 B5 B9 104.6(2) . . ?
B10 B5 B9 60.10(17) . . ?
C1 B5 B6 59.26(15) . . ?
B10 B5 B6 59.79(16) . . ?
B9 B5 B6 108.1(2) . . ?
C1 B5 B4 58.61(14) . . ?
B10 B5 B4 107.9(2) . . ?
B9 B5 B4 59.75(16) . . ?
B6 B5 B4 108.3(2) . . ?
C1 B5 H5 124.6 . . ?
B10 B5 H5 122.4 . . ?
B9 B5 H5 122.5 . . ?
B6 B5 H5 121.2 . . ?
B4 B5 H5 121.5 . . ?
C2 B6 C1 57.07(14) . . ?
C2 B6 B10 103.0(2) . . ?
C1 B6 B10 104.2(2) . . ?
C2 B6 B5 103.6(2) . . ?
C1 B6 B5 58.36(14) . . ?
B10 B6 B5 59.88(16) . . ?
C2 B6 B11 57.67(18) . . ?
C1 B6 B11 104.3(2) . . ?
B10 B6 B11 59.79(18) . . ?
B5 B6 B11 107.6(2) . . ?
C2 B6 H6 125.7 . . ?
C1 B6 H6 124.6 . . ?
B10 B6 H6 123.5 . . ?
B5 B6 H6 122.5 . . ?
B11 B6 H6 122.4 . . ?
C2 B7 B12 104.6(2) . . ?
C2 B7 B11 58.35(18) . . ?
B12 B7 B11 60.49(19) . . ?
C2 B7 B3 59.34(16) . . ?
B12 B7 B3 108.2(2) . . ?
B11 B7 B3 108.7(2) . . ?
C2 B7 B8 104.4(2) . . ?
B12 B7 B8 60.31(18) . . ?
B11 B7 B8 108.6(2) . . ?
B3 B7 B8 59.43(16) . . ?
C2 B7 H7 125.0 . . ?
B12 B7 H7 122.2 . . ?
B11 B7 H7 121.0 . . ?
B3 B7 H7 121.2 . . ?
B8 B7 H7 122.5 . . ?
B3 B8 B9 108.1(2) . . ?
B3 B8 B7 60.25(16) . . ?
B9 B8 B7 107.3(2) . . ?
B3 B8 B12 108.2(2) . . ?
B9 B8 B12 59.96(18) . . ?
B7 B8 B12 59.48(18) . . ?
B3 B8 B4 60.14(15) . . ?
B9 B8 B4 59.79(16) . . ?
B7 B8 B4 107.70(19) . . ?
B12 B8 B4 107.8(2) . . ?
B3 B8 H8 121.3 . . ?
B9 B8 H8 122.0 . . ?
B7 B8 H8 122.1 . . ?
B12 B8 H8 121.8 . . ?
B4 B8 H8 121.8 . . ?
B4 B9 B8 60.41(16) . . ?
B4 B9 B12 108.5(2) . . ?
B8 B9 B12 60.21(18) . . ?
B4 B9 B10 107.97(19) . . ?
B8 B9 B10 108.3(2) . . ?
B12 B9 B10 60.13(19) . . ?
B4 B9 B5 60.21(15) . . ?
B8 B9 B5 108.66(19) . . ?
B12 B9 B5 108.3(2) . . ?
B10 B9 B5 59.76(17) . . ?
B4 B9 H9 121.5 . . ?
B8 B9 H9 121.3 . . ?
B12 B9 H9 121.4 . . ?
B10 B9 H9 121.9 . . ?
B5 B9 H9 121.5 . . ?
B6 B10 B11 60.44(18) . . ?
B6 B10 B5 60.33(16) . . ?
B11 B10 B5 108.5(2) . . ?
B6 B10 B9 108.5(2) . . ?
B11 B10 B9 108.0(2) . . ?
B5 B10 B9 60.13(16) . . ?
B6 B10 B12 108.9(2) . . ?
B11 B10 B12 60.15(19) . . ?
B5 B10 B12 108.4(2) . . ?
B9 B10 B12 59.88(18) . . ?
B6 B10 H10 121.1 . . ?
B11 B10 H10 121.6 . . ?
B5 B10 H10 121.4 . . ?
B9 B10 H10 121.8 . . ?
B12 B10 H10 121.4 . . ?
C2 B11 B7 58.54(18) . . ?
C2 B11 B10 104.1(2) . . ?
B7 B11 B10 107.9(2) . . ?
C2 B11 B12 104.1(2) . . ?
B7 B11 B12 59.71(19) . . ?
B10 B11 B12 60.20(19) . . ?
C2 B11 B6 59.10(16) . . ?
B7 B11 B6 108.7(2) . . ?
B10 B11 B6 59.77(18) . . ?
B12 B11 B6 108.4(2) . . ?
C2 B11 H11 125.2 . . ?
B7 B11 H11 121.4 . . ?
B10 B11 H11 122.7 . . ?
B12 B11 H11 122.5 . . ?
B6 B11 H11 120.9 . . ?
B7 B12 B9 107.8(2) . . ?
B7 B12 B11 59.8(2) . . ?
B9 B12 B11 107.7(2) . . ?
B7 B12 B10 107.5(2) . . ?
B9 B12 B10 59.99(18) . . ?
B11 B12 B10 59.6(2) . . ?
B7 B12 B8 60.21(18) . . ?
B9 B12 B8 59.83(17) . . ?
B11 B12 B8 108.0(2) . . ?
B10 B12 B8 107.9(2) . . ?
B7 B12 H12 121.9 . . ?
B9 B12 H12 121.9 . . ?
B11 B12 H12 121.9 . . ?
B10 B12 H12 122.0 . . ?
B8 B12 H12 121.6 . . ?
C12 B13 C11 56.89(13) . . ?
C12 B13 B14 103.9(2) . . ?
C11 B13 B14 58.80(15) . . ?
C12 B13 B18 104.0(2) . . ?
C11 B13 B18 105.0(2) . . ?
B14 B13 B18 59.95(16) . . ?
C12 B13 B17 57.81(15) . . ?
C11 B13 B17 104.3(2) . . ?
B14 B13 B17 107.6(2) . . ?
B18 B13 B17 60.17(17) . . ?
C12 B13 H13 125.4 . . ?
C11 B13 H13 124.4 . . ?
B14 B13 H13 122.4 . . ?
B18 B13 H13 122.9 . . ?
B17 B13 H13 122.5 . . ?
C11 B14 B19 105.23(19) . . ?
C11 B14 B13 58.94(14) . . ?
B19 B14 B13 108.59(19) . . ?
C11 B14 B18 105.28(18) . . ?
B19 B14 B18 60.49(17) . . ?
B13 B14 B18 60.12(16) . . ?
C11 B14 B15 58.67(15) . . ?
B19 B14 B15 60.26(17) . . ?
B13 B14 B15 108.28(19) . . ?
B18 B14 B15 108.6(2) . . ?
C11 B14 H14 124.5 . . ?
B19 B14 H14 121.9 . . ?
B13 B14 H14 121.3 . . ?
B18 B14 H14 121.9 . . ?
B15 B14 H14 121.3 . . ?
C11 B15 B14 58.86(15) . . ?
C11 B15 B19 105.0(2) . . ?
B14 B15 B19 59.73(17) . . ?
C11 B15 B20 104.73(19) . . ?
B14 B15 B20 107.9(2) . . ?
B19 B15 B20 60.39(17) . . ?
C11 B15 B16 59.15(14) . . ?
B14 B15 B16 108.3(2) . . ?
B19 B15 B16 108.19(19) . . ?
B20 B15 B16 59.50(16) . . ?
C11 B15 H15 124.5 . . ?
B14 B15 H15 121.5 . . ?
B19 B15 H15 122.2 . . ?
B20 B15 H15 122.5 . . ?
B16 B15 H15 121.3 . . ?
C12 B16 C11 56.82(13) . . ?
C12 B16 B21 58.01(16) . . ?
C11 B16 B21 104.2(2) . . ?
C12 B16 B20 103.8(2) . . ?
C11 B16 B20 104.5(2) . . ?
B21 B16 B20 59.95(17) . . ?
C12 B16 B15 103.53(19) . . ?
C11 B16 B15 58.23(15) . . ?
B21 B16 B15 107.6(2) . . ?
B20 B16 B15 60.09(16) . . ?
C12 B16 H16 125.4 . . ?
C11 B16 H16 124.8 . . ?
B21 B16 H16 122.4 . . ?
B20 B16 H16 123.1 . . ?
B15 B16 H16 122.5 . . ?
C12 B17 B21 58.38(16) . . ?
C12 B17 B22 104.5(2) . . ?
B21 B17 B22 60.40(18) . . ?
C12 B17 B13 59.07(15) . . ?
B21 B17 B13 108.4(2) . . ?
B22 B17 B13 107.9(2) . . ?
C12 B17 B18 104.70(19) . . ?
B21 B17 B18 108.5(2) . . ?
B22 B17 B18 60.00(18) . . ?
B13 B17 B18 59.82(16) . . ?
C12 B17 H17 124.9 . . ?
B21 B17 H17 121.1 . . ?
B22 B17 H17 122.4 . . ?
B13 B17 H17 121.3 . . ?
B18 B17 H17 122.3 . . ?
B14 B18 B13 59.94(16) . . ?
B14 B18 B22 107.4(2) . . ?
B13 B18 B22 107.9(2) . . ?
B14 B18 B17 107.44(19) . . ?
B13 B18 B17 60.01(16) . . ?
B22 B18 B17 59.80(18) . . ?
B14 B18 B19 59.68(17) . . ?
B13 B18 B19 107.8(2) . . ?
B22 B18 B19 59.73(18) . . ?
B17 B18 B19 107.4(2) . . ?
B14 B18 H18 122.1 . . ?
B13 B18 H18 121.6 . . ?
B22 B18 H18 122.0 . . ?
B17 B18 H18 122.0 . . ?
B19 B18 H18 122.0 . . ?
B14 B19 B22 107.7(2) . . ?
B14 B19 B15 60.00(16) . . ?
B22 B19 B15 107.8(2) . . ?
B14 B19 B18 59.84(17) . . ?
B22 B19 B18 59.97(18) . . ?
B15 B19 B18 107.9(2) . . ?
B14 B19 B20 107.7(2) . . ?
B22 B19 B20 59.89(17) . . ?
B15 B19 B20 59.82(17) . . ?
B18 B19 B20 107.8(2) . . ?
B14 B19 H19 121.9 . . ?
B22 B19 H19 121.9 . . ?
B15 B19 H19 121.8 . . ?
B18 B19 H19 121.8 . . ?
B20 B19 H19 121.9 . . ?
B21 B20 B16 60.02(16) . . ?
B21 B20 B22 60.24(18) . . ?
B16 B20 B22 108.4(2) . . ?
B21 B20 B15 107.9(2) . . ?
B16 B20 B15 60.41(16) . . ?
B22 B20 B15 107.5(2) . . ?
B21 B20 B19 107.8(2) . . ?
B16 B20 B19 108.4(2) . . ?
B22 B20 B19 59.60(17) . . ?
B15 B20 B19 59.79(17) . . ?
B21 B20 H20 121.7 . . ?
B16 B20 H20 121.2 . . ?
B22 B20 H20 121.8 . . ?
B15 B20 H20 121.9 . . ?
B19 B20 H20 121.9 . . ?
C12 B21 B17 58.56(16) . . ?
C12 B21 B20 104.62(19) . . ?
B17 B21 B20 108.5(2) . . ?
C12 B21 B16 59.05(15) . . ?
B17 B21 B16 108.7(2) . . ?
B20 B21 B16 60.04(17) . . ?
C12 B21 B22 104.4(2) . . ?
B17 B21 B22 60.10(18) . . ?
B20 B21 B22 60.20(18) . . ?
B16 B21 B22 108.4(2) . . ?
C12 B21 H21 125.0 . . ?
B17 B21 H21 121.1 . . ?
B20 B21 H21 122.3 . . ?
B16 B21 H21 121.0 . . ?
B22 B21 H21 122.3 . . ?
B19 B22 B17 108.2(2) . . ?
B19 B22 B18 60.30(18) . . ?
B17 B22 B18 60.21(18) . . ?
B19 B22 B20 60.51(18) . . ?
B17 B22 B20 107.4(2) . . ?
B18 B22 B20 108.6(2) . . ?
B19 B22 B21 108.0(2) . . ?
B17 B22 B21 59.49(18) . . ?
B18 B22 B21 107.9(2) . . ?
B20 B22 B21 59.56(18) . . ?
B19 B22 H22 121.3 . . ?
B17 B22 H22 122.0 . . ?
B18 B22 H22 121.3 . . ?
B20 B22 H22 121.7 . . ?
B21 B22 H22 122.1 . . ?
N1 C3 C1 114.33(19) . . ?
N1 C3 S1 130.05(17) . . ?
C1 C3 S1 115.62(15) . . ?
C9 C4 C5 121.38(19) . . ?
C9 C4 N1 111.44(19) . . ?
C5 C4 N1 127.09(19) . . ?
C4 C5 C6 116.57(19) . . ?
C4 C5 Rh1 121.68(15) . . ?
C6 C5 Rh1 121.41(15) . . ?
C7 C6 C5 120.4(2) . . ?
C7 C6 N2 111.23(18) . . ?
C5 C6 N2 128.41(19) . . ?
C8 C7 C6 121.7(2) . . ?
C8 C7 H7A 119.1 . . ?
C6 C7 H7A 119.1 . . ?
C9 C8 C7 118.7(2) . . ?
C9 C8 H8A 120.6 . . ?
C7 C8 H8A 120.6 . . ?
C8 C9 C4 121.1(2) . . ?
C8 C9 H9A 119.5 . . ?
C4 C9 H9A 119.5 . . ?
N2 C10 C11 115.96(18) . . ?
N2 C10 S2 131.62(17) . . ?
C11 C10 S2 112.40(15) . . ?
C10 C11 C12 116.14(18) . . ?
C10 C11 B15 122.63(18) . . ?
C12 C11 B15 110.20(18) . . ?
C10 C11 B14 124.14(18) . . ?
C12 C11 B14 110.15(17) . . ?
B15 C11 B14 62.46(16) . . ?
C10 C11 B13 116.73(19) . . ?
C12 C11 B13 61.42(15) . . ?
B15 C11 B13 114.14(19) . . ?
B14 C11 B13 62.26(15) . . ?
C10 C11 B16 114.79(18) . . ?
C12 C11 B16 60.88(15) . . ?
B15 C11 B16 62.62(16) . . ?
B14 C11 B16 114.10(19) . . ?
B13 C11 B16 114.34(18) . . ?
C11 C12 B21 112.5(2) . . ?
C11 C12 B17 112.39(18) . . ?
B21 C12 B17 63.06(18) . . ?
C11 C12 B16 62.30(15) . . ?
B21 C12 B16 62.94(17) . . ?
B17 C12 B16 115.7(2) . . ?
C11 C12 B13 61.69(14) . . ?
B21 C12 B13 115.6(2) . . ?
B17 C12 B13 63.12(16) . . ?
B16 C12 B13 115.77(19) . . ?
C11 C12 H12A 114.7(14) . . ?
B21 C12 H12A 123.0(14) . . ?
B17 C12 H12A 121.5(14) . . ?
B16 C12 H12A 116.0(14) . . ?
B13 C12 H12A 114.0(14) . . ?
N3 C13 Rh1 173.5(2) . . ?
N3 C14 C15 107.6(2) . . ?
N3 C14 C16 106.3(2) . . ?
C15 C14 C16 111.6(3) . . ?
N3 C14 C17 108.2(2) . . ?
C15 C14 C17 110.7(3) . . ?
C16 C14 C17 112.1(3) . . ?
C14 C15 H15A 109.5 . . ?
C14 C15 H15B 109.5 . . ?
H15A C15 H15B 109.5 . . ?
C14 C15 H15C 109.5 . . ?
H15A C15 H15C 109.5 . . ?
H15B C15 H15C 109.5 . . ?
C14 C16 H16A 109.5 . . ?
C14 C16 H16B 109.5 . . ?
H16A C16 H16B 109.5 . . ?
C14 C16 H16C 109.5 . . ?
H16A C16 H16C 109.5 . . ?
H16B C16 H16C 109.5 . . ?
C14 C17 H17A 109.5 . . ?
C14 C17 H17B 109.5 . . ?
H17A C17 H17B 109.5 . . ?
C14 C17 H17C 109.5 . . ?
H17A C17 H17C 109.5 . . ?
H17B C17 H17C 109.5 . . ?
C13 N3 C14 170.8(2) . . ?
N4 C18 Rh1 171.6(2) . . ?
N4 C19 C22 107.3(2) . . ?
N4 C19 C20 107.8(2) . . ?
C22 C19 C20 111.3(3) . . ?
N4 C19 C21 107.6(2) . . ?
C22 C19 C21 111.8(3) . . ?
C20 C19 C21 110.8(3) . . ?
C19 C20 H20A 109.5 . . ?
C19 C20 H20B 109.5 . . ?
H20A C20 H20B 109.5 . . ?
C19 C20 H20C 109.5 . . ?
H20A C20 H20C 109.5 . . ?
H20B C20 H20C 109.5 . . ?
C19 C21 H21A 109.5 . . ?
C19 C21 H21B 109.5 . . ?
H21A C21 H21B 109.5 . . ?
C19 C21 H21C 109.5 . . ?
H21A C21 H21C 109.5 . . ?
H21B C21 H21C 109.5 . . ?
C19 C22 H22A 109.5 . . ?
C19 C22 H22B 109.5 . . ?
H22A C22 H22B 109.5 . . ?
C19 C22 H22C 109.5 . . ?
H22A C22 H22C 109.5 . . ?
H22B C22 H22C 109.5 . . ?
C18 N4 C19 171.4(2) . . ?
N5 C23 Rh1 172.6(2) . . ?
N5 C24 C27 107.6(2) . . ?
N5 C24 C26 107.0(2) . . ?
C27 C24 C26 111.4(2) . . ?
N5 C24 C25 106.6(2) . . ?
C27 C24 C25 111.8(2) . . ?
C26 C24 C25 112.2(2) . . ?
C24 C25 H25A 109.5 . . ?
C24 C25 H25B 109.5 . . ?
H25A C25 H25B 109.5 . . ?
C24 C25 H25C 109.5 . . ?
H25A C25 H25C 109.5 . . ?
H25B C25 H25C 109.5 . . ?
C24 C26 H26A 109.5 . . ?
C24 C26 H26B 109.5 . . ?
H26A C26 H26B 109.5 . . ?
C24 C26 H26C 109.5 . . ?
H26A C26 H26C 109.5 . . ?
H26B C26 H26C 109.5 . . ?
C24 C27 H27A 109.5 . . ?
C24 C27 H27B 109.5 . . ?
H27A C27 H27B 109.5 . . ?
C24 C27 H27C 109.5 . . ?
H27A C27 H27C 109.5 . . ?
H27B C27 H27C 109.5 . . ?
C23 N5 C24 173.9(2) . . ?

loop_
_geom_bond_atom_site_label_1
_geom_bond_atom_site_label_2
_geom_bond_distance
_geom_bond_site_symmetry_2
_geom_bond_publ_flag
Rh1 C13 1.986(2) . ?
Rh1 C18 1.988(2) . ?
Rh1 C23 2.052(2) . ?
Rh1 C5 2.065(2) . ?
Rh1 S2 2.3423(6) . ?
Rh1 S1 2.3642(6) . ?
S1 C3 1.737(2) . ?
S2 C10 1.725(2) . ?
N1 C3 1.275(3) . ?
N1 C4 1.415(3) . ?
N2 C10 1.273(3) . ?
N2 C6 1.420(3) . ?
C1 C3 1.522(3) . ?
C1 C2 1.640(3) . ?
C1 B4 1.707(3) . ?
C1 B5 1.707(3) . ?
C1 B6 1.724(4) . ?
C1 B3 1.738(3) . ?
C2 B11 1.684(4) . ?
C2 B7 1.687(4) . ?
C2 B6 1.710(4) . ?
C2 B3 1.715(4) . ?
C2 H2 0.96(2) . ?
B3 B8 1.760(4) . ?
B3 B4 1.775(4) . ?
B3 B7 1.775(4) . ?
B3 H3 1.1200 . ?
B4 B9 1.770(4) . ?
B4 B5 1.778(4) . ?
B4 B8 1.781(4) . ?
B4 H4 1.1200 . ?
B5 B10 1.769(4) . ?
B5 B9 1.776(4) . ?
B5 B6 1.777(4) . ?
B5 H5 1.1200 . ?
B6 B10 1.767(4) . ?
B6 B11 1.779(5) . ?
B6 H6 1.1200 . ?
B7 B12 1.763(5) . ?
B7 B11 1.764(5) . ?
B7 B8 1.776(4) . ?
B7 H7 1.1200 . ?
B8 B9 1.771(4) . ?
B8 B12 1.778(5) . ?
B8 H8 1.1200 . ?
B9 B12 1.773(4) . ?
B9 B10 1.775(4) . ?
B9 H9 1.1200 . ?
B10 B11 1.768(5) . ?
B10 B12 1.777(5) . ?
B10 H10 1.1200 . ?
B11 B12 1.777(4) . ?
B11 H11 1.1200 . ?
B12 H12 1.1200 . ?
B13 C12 1.713(4) . ?
B13 C11 1.717(3) . ?
B13 B14 1.774(4) . ?
B13 B18 1.777(4) . ?
B13 B17 1.781(4) . ?
B13 H13 1.1200 . ?
B14 C11 1.715(3) . ?
B14 B19 1.771(4) . ?
B14 B18 1.774(4) . ?
B14 B15 1.776(4) . ?
B14 H14 1.1200 . ?
B15 C11 1.711(4) . ?
B15 B19 1.781(4) . ?
B15 B20 1.782(4) . ?
B15 B16 1.787(4) . ?
B15 H15 1.1200 . ?
B16 C12 1.705(4) . ?
B16 C11 1.728(3) . ?
B16 B21 1.771(4) . ?
B16 B20 1.771(4) . ?
B16 H16 1.1200 . ?
B17 C12 1.689(3) . ?
B17 B21 1.765(5) . ?
B17 B22 1.776(5) . ?
B17 B18 1.784(4) . ?
B17 H17 1.1200 . ?
B18 B22 1.780(5) . ?
B18 B19 1.786(5) . ?
B18 H18 1.1200 . ?
B19 B22 1.776(4) . ?
B19 B20 1.792(5) . ?
B19 H19 1.1200 . ?
B20 B21 1.769(5) . ?
B20 B22 1.781(5) . ?
B20 H20 1.1200 . ?
B21 C12 1.686(4) . ?
B21 B22 1.782(4) . ?
B21 H21 1.1200 . ?
B22 H22 1.1200 . ?
C4 C9 1.401(3) . ?
C4 C5 1.409(3) . ?
C5 C6 1.418(3) . ?
C6 C7 1.400(3) . ?
C7 C8 1.379(3) . ?
C7 H7A 0.9500 . ?
C8 C9 1.372(3) . ?
C8 H8A 0.9500 . ?
C9 H9A 0.9500 . ?
C10 C11 1.520(3) . ?
C11 C12 1.634(3) . ?
C12 H12A 0.99(2) . ?
C13 N3 1.145(3) . ?
C14 N3 1.459(3) . ?
C14 C15 1.502(4) . ?
C14 C16 1.510(4) . ?
C14 C17 1.517(4) . ?
C15 H15A 0.9800 . ?
C15 H15B 0.9800 . ?
C15 H15C 0.9800 . ?
C16 H16A 0.9800 . ?
C16 H16B 0.9800 . ?
C16 H16C 0.9800 . ?
C17 H17A 0.9800 . ?
C17 H17B 0.9800 . ?
C17 H17C 0.9800 . ?
C18 N4 1.153(3) . ?
C19 N4 1.462(3) . ?
C19 C22 1.505(4) . ?
C19 C20 1.514(4) . ?
C19 C21 1.519(5) . ?
C20 H20A 0.9800 . ?
C20 H20B 0.9800 . ?
C20 H20C 0.9800 . ?
C21 H21A 0.9800 . ?
C21 H21B 0.9800 . ?
C21 H21C 0.9800 . ?
C22 H22A 0.9800 . ?
C22 H22B 0.9800 . ?
C22 H22C 0.9800 . ?
C23 N5 1.153(3) . ?
C24 N5 1.470(3) . ?
C24 C27 1.519(4) . ?
C24 C26 1.520(4) . ?
C24 C25 1.526(4) . ?
C25 H25A 0.9800 . ?
C25 H25B 0.9800 . ?
C25 H25C 0.9800 . ?
C26 H26A 0.9800 . ?
C26 H26B 0.9800 . ?
C26 H26C 0.9800 . ?
C27 H27A 0.9800 . ?
C27 H27B 0.9800 . ?
C27 H27C 0.9800 . ?

loop_
_geom_torsion_atom_site_label_1
_geom_torsion_atom_site_label_2
_geom_torsion_atom_site_label_3
_geom_torsion_atom_site_label_4
_geom_torsion
_geom_torsion_site_symmetry_1
_geom_torsion_site_symmetry_2
_geom_torsion_site_symmetry_3
_geom_torsion_site_symmetry_4
_geom_torsion_publ_flag
C3 C1 C2 B11 -145.8(2) . . . . ?
B4 C1 C2 B11 68.5(3) . . . . ?
B5 C1 C2 B11 1.2(3) . . . . ?
B6 C1 C2 B11 -39.0(2) . . . . ?
B3 C1 C2 B11 108.0(2) . . . . ?
C3 C1 C2 B7 145.1(2) . . . . ?
B4 C1 C2 B7 -0.6(3) . . . . ?
B5 C1 C2 B7 -67.9(3) . . . . ?
B6 C1 C2 B7 -108.2(2) . . . . ?
B3 C1 C2 B7 38.9(2) . . . . ?
C3 C1 C2 B6 -106.7(2) . . . . ?
B4 C1 C2 B6 107.5(2) . . . . ?
B5 C1 C2 B6 40.29(19) . . . . ?
B3 C1 C2 B6 147.07(19) . . . . ?
C3 C1 C2 B3 106.2(2) . . . . ?
B4 C1 C2 B3 -39.54(19) . . . . ?
B5 C1 C2 B3 -106.8(2) . . . . ?
B6 C1 C2 B3 -147.07(19) . . . . ?
B11 C2 B3 C1 -103.4(2) . . . . ?
B7 C2 B3 C1 -139.4(2) . . . . ?
B6 C2 B3 C1 -32.21(19) . . . . ?
C1 C2 B3 B8 98.80(19) . . . . ?
B11 C2 B3 B8 -4.6(3) . . . . ?
B7 C2 B3 B8 -40.60(19) . . . . ?
B6 C2 B3 B8 66.6(2) . . . . ?
C1 C2 B3 B4 36.32(16) . . . . ?
B11 C2 B3 B4 -67.1(3) . . . . ?
B7 C2 B3 B4 -103.1(2) . . . . ?
B6 C2 B3 B4 4.1(3) . . . . ?
C1 C2 B3 B7 139.4(2) . . . . ?
B11 C2 B3 B7 36.0(2) . . . . ?
B6 C2 B3 B7 107.2(2) . . . . ?
C3 C1 B3 C2 -106.9(2) . . . . ?
B4 C1 B3 C2 137.29(19) . . . . ?
B5 C1 B3 C2 100.4(2) . . . . ?
B6 C1 B3 C2 31.39(18) . . . . ?
C3 C1 B3 B8 155.98(19) . . . . ?
C2 C1 B3 B8 -97.1(2) . . . . ?
B4 C1 B3 B8 40.18(18) . . . . ?
B5 C1 B3 B8 3.3(3) . . . . ?
B6 C1 B3 B8 -65.7(2) . . . . ?
C3 C1 B3 B4 115.8(2) . . . . ?
C2 C1 B3 B4 -137.29(19) . . . . ?
B5 C1 B3 B4 -36.92(19) . . . . ?
B6 C1 B3 B4 -105.9(2) . . . . ?
C3 C1 B3 B7 -141.50(19) . . . . ?
C2 C1 B3 B7 -34.59(17) . . . . ?
B4 C1 B3 B7 102.7(2) . . . . ?
B5 C1 B3 B7 65.8(2) . . . . ?
B6 C1 B3 B7 -3.2(2) . . . . ?
C3 C1 B4 B9 154.5(2) . . . . ?
C2 C1 B4 B9 -62.8(2) . . . . ?
B5 C1 B4 B9 39.96(18) . . . . ?
B6 C1 B4 B9 3.6(3) . . . . ?
B3 C1 B4 B9 -101.8(2) . . . . ?
C3 C1 B4 B3 -103.7(2) . . . . ?
C2 C1 B4 B3 39.07(19) . . . . ?
B5 C1 B4 B3 141.8(2) . . . . ?
B6 C1 B4 B3 105.4(2) . . . . ?
C3 C1 B4 B5 114.5(2) . . . . ?
C2 C1 B4 B5 -102.7(2) . . . . ?
B6 C1 B4 B5 -36.4(2) . . . . ?
B3 C1 B4 B5 -141.8(2) . . . . ?
C3 C1 B4 B8 -143.3(2) . . . . ?
C2 C1 B4 B8 -0.6(3) . . . . ?
B5 C1 B4 B8 102.1(2) . . . . ?
B6 C1 B4 B8 65.7(2) . . . . ?
B3 C1 B4 B8 -39.68(18) . . . . ?
C2 B3 B4 C1 -35.65(16) . . . . ?
B8 B3 B4 C1 -134.3(2) . . . . ?
B7 B3 B4 C1 -95.7(2) . . . . ?
C2 B3 B4 B9 61.7(2) . . . . ?
C1 B3 B4 B9 97.3(2) . . . . ?
B8 B3 B4 B9 -36.9(2) . . . . ?
B7 B3 B4 B9 1.6(3) . . . . ?
C2 B3 B4 B5 -1.8(2) . . . . ?
C1 B3 B4 B5 33.85(17) . . . . ?
B8 B3 B4 B5 -100.4(2) . . . . ?
B7 B3 B4 B5 -61.9(2) . . . . ?
C2 B3 B4 B8 98.6(2) . . . . ?
C1 B3 B4 B8 134.3(2) . . . . ?
B7 B3 B4 B8 38.5(2) . . . . ?
C3 C1 B5 B10 144.4(2) . . . . ?
C2 C1 B5 B10 0.6(3) . . . . ?
B4 C1 B5 B10 -102.1(2) . . . . ?
B6 C1 B5 B10 40.2(2) . . . . ?
B3 C1 B5 B10 -65.5(2) . . . . ?
C3 C1 B5 B9 -153.2(2) . . . . ?
C2 C1 B5 B9 62.9(2) . . . . ?
B4 C1 B5 B9 -39.77(18) . . . . ?
B6 C1 B5 B9 102.6(2) . . . . ?
B3 C1 B5 B9 -3.2(3) . . . . ?
C3 C1 B5 B6 104.1(2) . . . . ?
C2 C1 B5 B6 -39.69(19) . . . . ?
B4 C1 B5 B6 -142.4(2) . . . . ?
B3 C1 B5 B6 -105.8(2) . . . . ?
C3 C1 B5 B4 -113.5(2) . . . . ?
C2 C1 B5 B4 102.7(2) . . . . ?
B6 C1 B5 B4 142.4(2) . . . . ?
B3 C1 B5 B4 36.61(19) . . . . ?
B9 B4 B5 C1 -134.2(2) . . . . ?
B3 B4 B5 C1 -34.35(17) . . . . ?
B8 B4 B5 C1 -97.19(19) . . . . ?
C1 B4 B5 B10 96.8(2) . . . . ?
B9 B4 B5 B10 -37.41(19) . . . . ?
B3 B4 B5 B10 62.5(2) . . . . ?
B8 B4 B5 B10 -0.4(2) . . . . ?
C1 B4 B5 B9 134.2(2) . . . . ?
B3 B4 B5 B9 99.9(2) . . . . ?
B8 B4 B5 B9 37.03(18) . . . . ?
C1 B4 B5 B6 33.55(17) . . . . ?
B9 B4 B5 B6 -100.7(2) . . . . ?
B3 B4 B5 B6 -0.8(2) . . . . ?
B8 B4 B5 B6 -63.6(2) . . . . ?
B11 C2 B6 C1 139.4(2) . . . . ?
B7 C2 B6 C1 103.2(2) . . . . ?
B3 C2 B6 C1 32.37(18) . . . . ?
C1 C2 B6 B10 -98.7(2) . . . . ?
B11 C2 B6 B10 40.7(2) . . . . ?
B7 C2 B6 B10 4.6(3) . . . . ?
B3 C2 B6 B10 -66.3(2) . . . . ?
C1 C2 B6 B5 -36.96(16) . . . . ?
B11 C2 B6 B5 102.4(2) . . . . ?
B7 C2 B6 B5 66.3(3) . . . . ?
B3 C2 B6 B5 -4.6(3) . . . . ?
C1 C2 B6 B11 -139.4(2) . . . . ?
B7 C2 B6 B11 -36.2(2) . . . . ?
B3 C2 B6 B11 -107.0(2) . . . . ?
C3 C1 B6 C2 106.8(2) . . . . ?
B4 C1 B6 C2 -100.1(2) . . . . ?
B5 C1 B6 C2 -136.65(19) . . . . ?
B3 C1 B6 C2 -31.35(18) . . . . ?
C3 C1 B6 B10 -156.8(2) . . . . ?
C2 C1 B6 B10 96.5(2) . . . . ?
B4 C1 B6 B10 -3.6(3) . . . . ?
B5 C1 B6 B10 -40.2(2) . . . . ?
B3 C1 B6 B10 65.1(3) . . . . ?
C3 C1 B6 B5 -116.6(2) . . . . ?
C2 C1 B6 B5 136.65(19) . . . . ?
B4 C1 B6 B5 36.6(2) . . . . ?
B3 C1 B6 B5 105.3(2) . . . . ?
C3 C1 B6 B11 141.3(2) . . . . ?
C2 C1 B6 B11 34.60(18) . . . . ?
B4 C1 B6 B11 -65.5(2) . . . . ?
B5 C1 B6 B11 -102.1(2) . . . . ?
B3 C1 B6 B11 3.2(3) . . . . ?
C1 B5 B6 C2 36.35(16) . . . . ?
B10 B5 B6 C2 -97.4(2) . . . . ?
B9 B5 B6 C2 -60.2(2) . . . . ?
B4 B5 B6 C2 3.1(2) . . . . ?
B10 B5 B6 C1 -133.7(2) . . . . ?
B9 B5 B6 C1 -96.5(2) . . . . ?
B4 B5 B6 C1 -33.29(17) . . . . ?
C1 B5 B6 B10 133.7(2) . . . . ?
B9 B5 B6 B10 37.2(2) . . . . ?
B4 B5 B6 B10 100.4(2) . . . . ?
C1 B5 B6 B11 96.3(2) . . . . ?
B10 B5 B6 B11 -37.4(2) . . . . ?
B9 B5 B6 B11 -0.2(3) . . . . ?
B4 B5 B6 B11 63.0(3) . . . . ?
C1 C2 B7 B12 64.1(3) . . . . ?
B11 C2 B7 B12 -40.7(2) . . . . ?
B6 C2 B7 B12 -4.5(3) . . . . ?
B3 C2 B7 B12 102.8(2) . . . . ?
C1 C2 B7 B11 104.8(2) . . . . ?
B6 C2 B7 B11 36.2(2) . . . . ?
B3 C2 B7 B11 143.5(2) . . . . ?
C1 C2 B7 B3 -38.7(2) . . . . ?
B11 C2 B7 B3 -143.5(2) . . . . ?
B6 C2 B7 B3 -107.3(2) . . . . ?
C1 C2 B7 B8 1.6(3) . . . . ?
B11 C2 B7 B8 -103.2(2) . . . . ?
B6 C2 B7 B8 -67.0(3) . . . . ?
B3 C2 B7 B8 40.3(2) . . . . ?
C1 B3 B7 C2 34.11(17) . . . . ?
B8 B3 B7 C2 133.4(2) . . . . ?
B4 B3 B7 C2 94.7(2) . . . . ?
C2 B3 B7 B12 -96.5(3) . . . . ?
C1 B3 B7 B12 -62.4(3) . . . . ?
B8 B3 B7 B12 36.9(2) . . . . ?
B4 B3 B7 B12 -1.7(3) . . . . ?
C2 B3 B7 B11 -32.32(19) . . . . ?
C1 B3 B7 B11 1.8(3) . . . . ?
B8 B3 B7 B11 101.0(2) . . . . ?
B4 B3 B7 B11 62.4(3) . . . . ?
C2 B3 B7 B8 -133.4(2) . . . . ?
C1 B3 B7 B8 -99.2(2) . . . . ?
B4 B3 B7 B8 -38.6(2) . . . . ?
C2 B3 B8 B9 -60.6(2) . . . . ?
C1 B3 B8 B9 -1.9(3) . . . . ?
B4 B3 B8 B9 37.1(2) . . . . ?
B7 B3 B8 B9 -100.0(2) . . . . ?
C2 B3 B8 B7 39.3(2) . . . . ?
C1 B3 B8 B7 98.0(2) . . . . ?
B4 B3 B8 B7 137.0(2) . . . . ?
C2 B3 B8 B12 2.8(3) . . . . ?
C1 B3 B8 B12 61.5(2) . . . . ?
B4 B3 B8 B12 100.5(2) . . . . ?
B7 B3 B8 B12 -36.5(2) . . . . ?
C2 B3 B8 B4 -97.7(2) . . . . ?
C1 B3 B8 B4 -39.01(17) . . . . ?
B7 B3 B8 B4 -137.0(2) . . . . ?
C2 B7 B8 B3 -40.2(2) . . . . ?
B12 B7 B8 B3 -139.0(2) . . . . ?
B11 B7 B8 B3 -101.2(2) . . . . ?
C2 B7 B8 B9 61.1(3) . . . . ?
B12 B7 B8 B9 -37.6(2) . . . . ?
B11 B7 B8 B9 0.1(3) . . . . ?
B3 B7 B8 B9 101.3(2) . . . . ?
C2 B7 B8 B12 98.7(3) . . . . ?
B11 B7 B8 B12 37.8(2) . . . . ?
B3 B7 B8 B12 139.0(2) . . . . ?
C2 B7 B8 B4 -1.9(3) . . . . ?
B12 B7 B8 B4 -100.6(2) . . . . ?
B11 B7 B8 B4 -62.9(3) . . . . ?
B3 B7 B8 B4 38.3(2) . . . . ?
C1 B4 B8 B3 39.95(18) . . . . ?
B9 B4 B8 B3 138.5(2) . . . . ?
B5 B4 B8 B3 101.3(2) . . . . ?
C1 B4 B8 B9 -98.5(2) . . . . ?
B3 B4 B8 B9 -138.5(2) . . . . ?
B5 B4 B8 B9 -37.13(18) . . . . ?
C1 B4 B8 B7 1.6(3) . . . . ?
B9 B4 B8 B7 100.1(2) . . . . ?
B3 B4 B8 B7 -38.4(2) . . . . ?
B5 B4 B8 B7 62.9(3) . . . . ?
C1 B4 B8 B12 -61.2(2) . . . . ?
B9 B4 B8 B12 37.28(19) . . . . ?
B3 B4 B8 B12 -101.2(2) . . . . ?
B5 B4 B8 B12 0.2(2) . . . . ?
C1 B4 B9 B8 99.3(2) . . . . ?
B3 B4 B9 B8 36.72(19) . . . . ?
B5 B4 B9 B8 138.5(2) . . . . ?
C1 B4 B9 B12 61.7(2) . . . . ?
B3 B4 B9 B12 -0.9(3) . . . . ?
B5 B4 B9 B12 100.9(2) . . . . ?
B8 B4 B9 B12 -37.6(2) . . . . ?
C1 B4 B9 B10 -2.0(3) . . . . ?
B3 B4 B9 B10 -64.5(3) . . . . ?
B5 B4 B9 B10 37.3(2) . . . . ?
B8 B4 B9 B10 -101.2(2) . . . . ?
C1 B4 B9 B5 -39.26(17) . . . . ?
B3 B4 B9 B5 -101.8(2) . . . . ?
B8 B4 B9 B5 -138.5(2) . . . . ?
B3 B8 B9 B4 -37.23(19) . . . . ?
B7 B8 B9 B4 -100.8(2) . . . . ?
B12 B8 B9 B4 -138.2(2) . . . . ?
B3 B8 B9 B12 101.0(2) . . . . ?
B7 B8 B9 B12 37.42(19) . . . . ?
B4 B8 B9 B12 138.2(2) . . . . ?
B3 B8 B9 B10 63.5(3) . . . . ?
B7 B8 B9 B10 -0.1(3) . . . . ?
B12 B8 B9 B10 -37.50(19) . . . . ?
B4 B8 B9 B10 100.7(2) . . . . ?
B3 B8 B9 B5 0.1(3) . . . . ?
B7 B8 B9 B5 -63.4(3) . . . . ?
B12 B8 B9 B5 -100.9(2) . . . . ?
B4 B8 B9 B5 37.35(19) . . . . ?
C1 B5 B9 B4 39.21(17) . . . . ?
B10 B5 B9 B4 138.2(2) . . . . ?
B6 B5 B9 B4 101.1(2) . . . . ?
C1 B5 B9 B8 1.8(3) . . . . ?
B10 B5 B9 B8 100.7(2) . . . . ?
B6 B5 B9 B8 63.7(3) . . . . ?
B4 B5 B9 B8 -37.44(19) . . . . ?
C1 B5 B9 B12 -62.1(3) . . . . ?
B10 B5 B9 B12 36.9(2) . . . . ?
B6 B5 B9 B12 -0.2(3) . . . . ?
B4 B5 B9 B12 -101.3(2) . . . . ?
C1 B5 B9 B10 -99.0(2) . . . . ?
B6 B5 B9 B10 -37.0(2) . . . . ?
B4 B5 B9 B10 -138.2(2) . . . . ?
C2 B6 B10 B11 -39.6(2) . . . . ?
C1 B6 B10 B11 -98.5(2) . . . . ?
B5 B6 B10 B11 -137.9(2) . . . . ?
C2 B6 B10 B5 98.3(2) . . . . ?
C1 B6 B10 B5 39.40(19) . . . . ?
B11 B6 B10 B5 137.9(2) . . . . ?
C2 B6 B10 B9 61.0(3) . . . . ?
C1 B6 B10 B9 2.1(3) . . . . ?
B5 B6 B10 B9 -37.3(2) . . . . ?
B11 B6 B10 B9 100.6(3) . . . . ?
C2 B6 B10 B12 -2.6(3) . . . . ?
C1 B6 B10 B12 -61.5(3) . . . . ?
B5 B6 B10 B12 -100.9(2) . . . . ?
B11 B6 B10 B12 37.0(2) . . . . ?
C1 B5 B10 B6 -39.98(19) . . . . ?
B9 B5 B10 B6 -138.5(2) . . . . ?
B4 B5 B10 B6 -101.2(2) . . . . ?
C1 B5 B10 B11 -2.0(3) . . . . ?
B9 B5 B10 B11 -100.6(3) . . . . ?
B6 B5 B10 B11 37.9(2) . . . . ?
B4 B5 B10 B11 -63.3(3) . . . . ?
C1 B5 B10 B9 98.5(2) . . . . ?
B6 B5 B10 B9 138.5(2) . . . . ?
B4 B5 B10 B9 37.25(19) . . . . ?
C1 B5 B10 B12 61.7(2) . . . . ?
B9 B5 B10 B12 -36.8(2) . . . . ?
B6 B5 B10 B12 101.7(2) . . . . ?
B4 B5 B10 B12 0.5(3) . . . . ?
B4 B9 B10 B6 -0.1(3) . . . . ?
B8 B9 B10 B6 -64.0(3) . . . . ?
B12 B9 B10 B6 -101.5(3) . . . . ?
B5 B9 B10 B6 37.4(2) . . . . ?
B4 B9 B10 B11 63.9(3) . . . . ?
B8 B9 B10 B11 0.0(3) . . . . ?
B12 B9 B10 B11 -37.5(2) . . . . ?
B5 B9 B10 B11 101.4(2) . . . . ?
B4 B9 B10 B5 -37.5(2) . . . . ?
B8 B9 B10 B5 -101.4(2) . . . . ?
B12 B9 B10 B5 -138.9(2) . . . . ?
B4 B9 B10 B12 101.5(2) . . . . ?
B8 B9 B10 B12 37.54(19) . . . . ?
B5 B9 B10 B12 138.9(2) . . . . ?
C1 C2 B11 B7 -105.0(2) . . . . ?
B6 C2 B11 B7 -143.5(2) . . . . ?
B3 C2 B11 B7 -35.9(2) . . . . ?
C1 C2 B11 B10 -2.5(3) . . . . ?
B7 C2 B11 B10 102.5(2) . . . . ?
B6 C2 B11 B10 -40.9(2) . . . . ?
B3 C2 B11 B10 66.6(3) . . . . ?
C1 C2 B11 B12 -64.7(3) . . . . ?
B7 C2 B11 B12 40.2(2) . . . . ?
B6 C2 B11 B12 -103.2(2) . . . . ?
B3 C2 B11 B12 4.3(3) . . . . ?
C1 C2 B11 B6 38.5(2) . . . . ?
B7 C2 B11 B6 143.5(2) . . . . ?
B3 C2 B11 B6 107.5(2) . . . . ?
B12 B7 B11 C2 133.5(2) . . . . ?
B3 B7 B11 C2 32.70(19) . . . . ?
B8 B7 B11 C2 95.8(2) . . . . ?
C2 B7 B11 B10 -95.9(2) . . . . ?
B12 B7 B11 B10 37.6(2) . . . . ?
B3 B7 B11 B10 -63.2(3) . . . . ?
B8 B7 B11 B10 -0.1(3) . . . . ?
C2 B7 B11 B12 -133.5(2) . . . . ?
B3 B7 B11 B12 -100.8(2) . . . . ?
B8 B7 B11 B12 -37.7(2) . . . . ?
C2 B7 B11 B6 -32.64(19) . . . . ?
B12 B7 B11 B6 100.8(2) . . . . ?
B3 B7 B11 B6 0.1(3) . . . . ?
B8 B7 B11 B6 63.2(3) . . . . ?
B6 B10 B11 C2 40.6(2) . . . . ?
B5 B10 B11 C2 2.7(3) . . . . ?
B9 B10 B11 C2 -60.9(3) . . . . ?
B12 B10 B11 C2 -98.4(2) . . . . ?
B6 B10 B11 B7 101.6(2) . . . . ?
B5 B10 B11 B7 63.7(3) . . . . ?
B9 B10 B11 B7 0.1(3) . . . . ?
B12 B10 B11 B7 -37.3(2) . . . . ?
B6 B10 B11 B12 139.0(2) . . . . ?
B5 B10 B11 B12 101.1(2) . . . . ?
B9 B10 B11 B12 37.4(2) . . . . ?
B5 B10 B11 B6 -37.9(2) . . . . ?
B9 B10 B11 B6 -101.5(2) . . . . ?
B12 B10 B11 B6 -139.0(2) . . . . ?
C1 B6 B11 C2 -34.33(17) . . . . ?
B10 B6 B11 C2 -132.7(2) . . . . ?
B5 B6 B11 C2 -95.2(2) . . . . ?
C2 B6 B11 B7 32.42(19) . . . . ?
C1 B6 B11 B7 -1.9(3) . . . . ?
B10 B6 B11 B7 -100.2(2) . . . . ?
B5 B6 B11 B7 -62.8(3) . . . . ?
C2 B6 B11 B10 132.7(2) . . . . ?
C1 B6 B11 B10 98.3(2) . . . . ?
B5 B6 B11 B10 37.5(2) . . . . ?
C2 B6 B11 B12 95.8(3) . . . . ?
C1 B6 B11 B12 61.4(3) . . . . ?
B10 B6 B11 B12 -36.9(2) . . . . ?
B5 B6 B11 B12 0.6(3) . . . . ?
C2 B7 B12 B9 -60.8(3) . . . . ?
B11 B7 B12 B9 -100.5(2) . . . . ?
B3 B7 B12 B9 1.2(3) . . . . ?
B8 B7 B12 B9 37.7(2) . . . . ?
C2 B7 B12 B11 39.7(2) . . . . ?
B3 B7 B12 B11 101.7(2) . . . . ?
B8 B7 B12 B11 138.2(2) . . . . ?
C2 B7 B12 B10 2.4(3) . . . . ?
B11 B7 B12 B10 -37.2(2) . . . . ?
B3 B7 B12 B10 64.5(3) . . . . ?
B8 B7 B12 B10 101.0(2) . . . . ?
C2 B7 B12 B8 -98.5(2) . . . . ?
B11 B7 B12 B8 -138.2(2) . . . . ?
B3 B7 B12 B8 -36.5(2) . . . . ?
B4 B9 B12 B7 -0.2(3) . . . . ?
B8 B9 B12 B7 -37.9(2) . . . . ?
B10 B9 B12 B7 100.3(2) . . . . ?
B5 B9 B12 B7 63.6(3) . . . . ?
B4 B9 B12 B11 -63.3(3) . . . . ?
B8 B9 B12 B11 -101.0(2) . . . . ?
B10 B9 B12 B11 37.2(2) . . . . ?
B5 B9 B12 B11 0.5(3) . . . . ?
B4 B9 B12 B10 -100.5(2) . . . . ?
B8 B9 B12 B10 -138.2(2) . . . . ?
B5 B9 B12 B10 -36.7(2) . . . . ?
B4 B9 B12 B8 37.66(19) . . . . ?
B10 B9 B12 B8 138.2(2) . . . . ?
B5 B9 B12 B8 101.5(2) . . . . ?
C2 B11 B12 B7 -39.7(2) . . . . ?
B10 B11 B12 B7 -138.0(2) . . . . ?
B6 B11 B12 B7 -101.3(2) . . . . ?
C2 B11 B12 B9 61.0(3) . . . . ?
B7 B11 B12 B9 100.7(2) . . . . ?
B10 B11 B12 B9 -37.4(2) . . . . ?
B6 B11 B12 B9 -0.7(3) . . . . ?
C2 B11 B12 B10 98.4(2) . . . . ?
B7 B11 B12 B10 138.0(2) . . . . ?
B6 B11 B12 B10 36.7(2) . . . . ?
C2 B11 B12 B8 -2.2(3) . . . . ?
B7 B11 B12 B8 37.5(2) . . . . ?
B10 B11 B12 B8 -100.6(2) . . . . ?
B6 B11 B12 B8 -63.9(3) . . . . ?
B6 B10 B12 B7 0.2(3) . . . . ?
B11 B10 B12 B7 37.3(2) . . . . ?
B5 B10 B12 B7 -63.9(3) . . . . ?
B9 B10 B12 B7 -100.8(2) . . . . ?
B6 B10 B12 B9 100.9(2) . . . . ?
B11 B10 B12 B9 138.1(2) . . . . ?
B5 B10 B12 B9 36.90(19) . . . . ?
B6 B10 B12 B11 -37.1(2) . . . . ?
B5 B10 B12 B11 -101.2(2) . . . . ?
B9 B10 B12 B11 -138.1(2) . . . . ?
B6 B10 B12 B8 63.7(3) . . . . ?
B11 B10 B12 B8 100.8(2) . . . . ?
B5 B10 B12 B8 -0.4(3) . . . . ?
B9 B10 B12 B8 -37.26(19) . . . . ?
B3 B8 B12 B7 36.9(2) . . . . ?
B9 B8 B12 B7 137.7(2) . . . . ?
B4 B8 B12 B7 100.5(2) . . . . ?
B3 B8 B12 B9 -100.8(2) . . . . ?
B7 B8 B12 B9 -137.7(2) . . . . ?
B4 B8 B12 B9 -37.21(18) . . . . ?
B3 B8 B12 B11 -0.4(3) . . . . ?
B9 B8 B12 B11 100.4(2) . . . . ?
B7 B8 B12 B11 -37.3(2) . . . . ?
B4 B8 B12 B11 63.2(3) . . . . ?
B3 B8 B12 B10 -63.5(3) . . . . ?
B9 B8 B12 B10 37.3(2) . . . . ?
B7 B8 B12 B10 -100.3(2) . . . . ?
B4 B8 B12 B10 0.1(3) . . . . ?
C12 B13 B14 C11 -36.15(16) . . . . ?
B18 B13 B14 C11 -134.5(2) . . . . ?
B17 B13 B14 C11 -96.3(2) . . . . ?
C12 B13 B14 B19 60.8(2) . . . . ?
C11 B13 B14 B19 96.9(2) . . . . ?
B18 B13 B14 B19 -37.6(2) . . . . ?
B17 B13 B14 B19 0.6(3) . . . . ?
C12 B13 B14 B18 98.3(2) . . . . ?
C11 B13 B14 B18 134.5(2) . . . . ?
B17 B13 B14 B18 38.2(2) . . . . ?
C12 B13 B14 B15 -3.1(2) . . . . ?
C11 B13 B14 B15 33.05(17) . . . . ?
B18 B13 B14 B15 -101.4(2) . . . . ?
B17 B13 B14 B15 -63.3(2) . . . . ?
B19 B14 B15 C11 -134.58(19) . . . . ?
B13 B14 B15 C11 -33.16(17) . . . . ?
B18 B14 B15 C11 -96.9(2) . . . . ?
C11 B14 B15 B19 134.58(19) . . . . ?
B13 B14 B15 B19 101.4(2) . . . . ?
B18 B14 B15 B19 37.68(19) . . . . ?
C11 B14 B15 B20 96.7(2) . . . . ?
B19 B14 B15 B20 -37.85(19) . . . . ?
B13 B14 B15 B20 63.6(2) . . . . ?
B18 B14 B15 B20 -0.2(3) . . . . ?
C11 B14 B15 B16 33.78(17) . . . . ?
B19 B14 B15 B16 -100.8(2) . . . . ?
B13 B14 B15 B16 0.6(3) . . . . ?
B18 B14 B15 B16 -63.1(2) . . . . ?
C11 B15 B16 C12 35.80(16) . . . . ?
B14 B15 B16 C12 2.1(2) . . . . ?
B19 B15 B16 C12 -61.1(2) . . . . ?
B20 B15 B16 C12 -98.3(2) . . . . ?
B14 B15 B16 C11 -33.66(17) . . . . ?
B19 B15 B16 C11 -96.9(2) . . . . ?
B20 B15 B16 C11 -134.1(2) . . . . ?
C11 B15 B16 B21 96.1(2) . . . . ?
B14 B15 B16 B21 62.4(2) . . . . ?
B19 B15 B16 B21 -0.8(3) . . . . ?
B20 B15 B16 B21 -38.0(2) . . . . ?
C11 B15 B16 B20 134.1(2) . . . . ?
B14 B15 B16 B20 100.4(2) . . . . ?
B19 B15 B16 B20 37.2(2) . . . . ?
C11 B13 B17 C12 34.31(17) . . . . ?
B14 B13 B17 C12 95.6(2) . . . . ?
B18 B13 B17 C12 133.7(2) . . . . ?
C12 B13 B17 B21 -32.54(19) . . . . ?
C11 B13 B17 B21 1.8(3) . . . . ?
B14 B13 B17 B21 63.1(2) . . . . ?
B18 B13 B17 B21 101.1(2) . . . . ?
C12 B13 B17 B22 -96.5(2) . . . . ?
C11 B13 B17 B22 -62.2(2) . . . . ?
B14 B13 B17 B22 -0.8(3) . . . . ?
B18 B13 B17 B22 37.2(2) . . . . ?
C12 B13 B17 B18 -133.7(2) . . . . ?
C11 B13 B17 B18 -99.4(2) . . . . ?
B14 B13 B17 B18 -38.1(2) . . . . ?
C11 B14 B18 B13 39.30(19) . . . . ?
B19 B14 B18 B13 138.4(2) . . . . ?
B15 B14 B18 B13 100.8(2) . . . . ?
C11 B14 B18 B22 -61.7(3) . . . . ?
B19 B14 B18 B22 37.4(2) . . . . ?
B13 B14 B18 B22 -101.0(2) . . . . ?
B15 B14 B18 B22 -0.2(3) . . . . ?
C11 B14 B18 B17 1.2(3) . . . . ?
B19 B14 B18 B17 100.3(2) . . . . ?
B13 B14 B18 B17 -38.1(2) . . . . ?
B15 B14 B18 B17 62.8(3) . . . . ?
C11 B14 B18 B19 -99.1(2) . . . . ?
B13 B14 B18 B19 -138.4(2) . . . . ?
B15 B14 B18 B19 -37.58(19) . . . . ?
C12 B13 B18 B14 -98.1(2) . . . . ?
C11 B13 B18 B14 -39.18(18) . . . . ?
B17 B13 B18 B14 -137.2(2) . . . . ?
C12 B13 B18 B22 2.0(3) . . . . ?
C11 B13 B18 B22 60.9(2) . . . . ?
B14 B13 B18 B22 100.1(2) . . . . ?
B17 B13 B18 B22 -37.1(2) . . . . ?
C12 B13 B18 B17 39.10(19) . . . . ?
C11 B13 B18 B17 98.0(2) . . . . ?
B14 B13 B18 B17 137.2(2) . . . . ?
C12 B13 B18 B19 -61.1(2) . . . . ?
C11 B13 B18 B19 -2.2(3) . . . . ?
B14 B13 B18 B19 37.00(19) . . . . ?
B17 B13 B18 B19 -100.2(2) . . . . ?
C12 B17 B18 B14 -1.9(3) . . . . ?
B21 B17 B18 B14 -62.9(3) . . . . ?
B22 B17 B18 B14 -100.3(2) . . . . ?
B13 B17 B18 B14 38.0(2) . . . . ?
C12 B17 B18 B13 -39.89(19) . . . . ?
B21 B17 B18 B13 -101.0(2) . . . . ?
B22 B17 B18 B13 -138.3(2) . . . . ?
C12 B17 B18 B22 98.5(2) . . . . ?
B21 B17 B18 B22 37.40(19) . . . . ?
B13 B17 B18 B22 138.3(2) . . . . ?
C12 B17 B18 B19 61.0(3) . . . . ?
B21 B17 B18 B19 -0.1(3) . . . . ?
B22 B17 B18 B19 -37.45(19) . . . . ?
B13 B17 B18 B19 100.9(2) . . . . ?
C11 B14 B19 B22 61.6(2) . . . . ?
B13 B14 B19 B22 -0.2(3) . . . . ?
B18 B14 B19 B22 -37.5(2) . . . . ?
B15 B14 B19 B22 100.7(2) . . . . ?
C11 B14 B19 B15 -39.09(17) . . . . ?
B13 B14 B19 B15 -100.9(2) . . . . ?
B18 B14 B19 B15 -138.3(2) . . . . ?
C11 B14 B19 B18 99.2(2) . . . . ?
B13 B14 B19 B18 37.39(19) . . . . ?
B15 B14 B19 B18 138.3(2) . . . . ?
C11 B14 B19 B20 -1.6(3) . . . . ?
B13 B14 B19 B20 -63.3(3) . . . . ?
B18 B14 B19 B20 -100.7(2) . . . . ?
B15 B14 B19 B20 37.5(2) . . . . ?
C11 B15 B19 B14 39.13(17) . . . . ?
B20 B15 B19 B14 137.8(2) . . . . ?
B16 B15 B19 B14 101.0(2) . . . . ?
C11 B15 B19 B22 -61.4(3) . . . . ?
B14 B15 B19 B22 -100.6(2) . . . . ?
B20 B15 B19 B22 37.2(2) . . . . ?
B16 B15 B19 B22 0.5(3) . . . . ?
C11 B15 B19 B18 1.9(3) . . . . ?
B14 B15 B19 B18 -37.21(19) . . . . ?
B20 B15 B19 B18 100.6(2) . . . . ?
B16 B15 B19 B18 63.8(3) . . . . ?
C11 B15 B19 B20 -98.7(2) . . . . ?
B14 B15 B19 B20 -137.8(2) . . . . ?
B16 B15 B19 B20 -36.8(2) . . . . ?
B13 B18 B19 B14 -37.12(19) . . . . ?
B22 B18 B19 B14 -137.9(2) . . . . ?
B17 B18 B19 B14 -100.4(2) . . . . ?
B14 B18 B19 B22 137.9(2) . . . . ?
B13 B18 B19 B22 100.8(2) . . . . ?
B17 B18 B19 B22 37.48(19) . . . . ?
B14 B18 B19 B15 37.28(19) . . . . ?
B13 B18 B19 B15 0.2(3) . . . . ?
B22 B18 B19 B15 -100.6(2) . . . . ?
B17 B18 B19 B15 -63.1(2) . . . . ?
B14 B18 B19 B20 100.5(2) . . . . ?
B13 B18 B19 B20 63.4(3) . . . . ?
B22 B18 B19 B20 -37.41(19) . . . . ?
B17 B18 B19 B20 0.1(3) . . . . ?
C12 B16 B20 B21 -39.47(19) . . . . ?
C11 B16 B20 B21 -98.2(2) . . . . ?
B15 B16 B20 B21 -137.4(2) . . . . ?
C12 B16 B20 B22 -2.3(3) . . . . ?
C11 B16 B20 B22 -61.0(2) . . . . ?
B21 B16 B20 B22 37.2(2) . . . . ?
B15 B16 B20 B22 -100.1(2) . . . . ?
C12 B16 B20 B15 97.9(2) . . . . ?
C11 B16 B20 B15 39.12(18) . . . . ?
B21 B16 B20 B15 137.4(2) . . . . ?
C12 B16 B20 B19 60.9(2) . . . . ?
C11 B16 B20 B19 2.2(3) . . . . ?
B21 B16 B20 B19 100.4(2) . . . . ?
B15 B16 B20 B19 -36.9(2) . . . . ?
C11 B15 B20 B21 -1.6(3) . . . . ?
B14 B15 B20 B21 -63.1(3) . . . . ?
B19 B15 B20 B21 -100.6(2) . . . . ?
B16 B15 B20 B21 38.1(2) . . . . ?
C11 B15 B20 B16 -39.63(18) . . . . ?
B14 B15 B20 B16 -101.1(2) . . . . ?
B19 B15 B20 B16 -138.7(2) . . . . ?
C11 B15 B20 B22 62.0(3) . . . . ?
B14 B15 B20 B22 0.5(3) . . . . ?
B19 B15 B20 B22 -37.1(2) . . . . ?
B16 B15 B20 B22 101.6(2) . . . . ?
C11 B15 B20 B19 99.1(2) . . . . ?
B14 B15 B20 B19 37.6(2) . . . . ?
B16 B15 B20 B19 138.7(2) . . . . ?
B14 B19 B20 B21 63.1(3) . . . . ?
B22 B19 B20 B21 -37.5(2) . . . . ?
B15 B19 B20 B21 100.7(2) . . . . ?
B18 B19 B20 B21 -0.1(3) . . . . ?
B14 B19 B20 B16 -0.4(3) . . . . ?
B22 B19 B20 B16 -101.0(2) . . . . ?
B15 B19 B20 B16 37.2(2) . . . . ?
B18 B19 B20 B16 -63.6(3) . . . . ?
B14 B19 B20 B22 100.6(2) . . . . ?
B15 B19 B20 B22 138.2(2) . . . . ?
B18 B19 B20 B22 37.4(2) . . . . ?
B14 B19 B20 B15 -37.6(2) . . . . ?
B22 B19 B20 B15 -138.2(2) . . . . ?
B18 B19 B20 B15 -100.8(2) . . . . ?
B22 B17 B21 C12 133.4(2) . . . . ?
B13 B17 B21 C12 32.81(19) . . . . ?
B18 B17 B21 C12 96.2(2) . . . . ?
C12 B17 B21 B20 -96.2(2) . . . . ?
B22 B17 B21 B20 37.24(19) . . . . ?
B13 B17 B21 B20 -63.4(3) . . . . ?
B18 B17 B21 B20 0.0(3) . . . . ?
C12 B17 B21 B16 -32.49(19) . . . . ?
B22 B17 B21 B16 101.0(2) . . . . ?
B13 B17 B21 B16 0.3(3) . . . . ?
B18 B17 B21 B16 63.7(3) . . . . ?
C12 B17 B21 B22 -133.4(2) . . . . ?
B13 B17 B21 B22 -100.6(2) . . . . ?
B18 B17 B21 B22 -37.22(19) . . . . ?
B16 B20 B21 C12 40.19(19) . . . . ?
B22 B20 B21 C12 -98.4(2) . . . . ?
B15 B20 B21 C12 1.9(3) . . . . ?
B19 B20 B21 C12 -61.2(2) . . . . ?
B16 B20 B21 B17 101.4(2) . . . . ?
B22 B20 B21 B17 -37.20(19) . . . . ?
B15 B20 B21 B17 63.2(3) . . . . ?
B19 B20 B21 B17 0.0(3) . . . . ?
B22 B20 B21 B16 -138.6(2) . . . . ?
B15 B20 B21 B16 -38.2(2) . . . . ?
B19 B20 B21 B16 -101.4(2) . . . . ?
B16 B20 B21 B22 138.6(2) . . . . ?
B15 B20 B21 B22 100.4(2) . . . . ?
B19 B20 B21 B22 37.22(19) . . . . ?
C11 B16 B21 C12 -34.56(17) . . . . ?
B20 B16 B21 C12 -133.3(2) . . . . ?
B15 B16 B21 C12 -95.2(2) . . . . ?
C12 B16 B21 B17 32.30(19) . . . . ?
C11 B16 B21 B17 -2.3(3) . . . . ?
B20 B16 B21 B17 -101.0(2) . . . . ?
B15 B16 B21 B17 -62.9(3) . . . . ?
C12 B16 B21 B20 133.3(2) . . . . ?
C11 B16 B21 B20 98.7(2) . . . . ?
B15 B16 B21 B20 38.0(2) . . . . ?
C12 B16 B21 B22 96.1(2) . . . . ?
C11 B16 B21 B22 61.5(3) . . . . ?
B20 B16 B21 B22 -37.2(2) . . . . ?
B15 B16 B21 B22 0.8(3) . . . . ?
B14 B19 B22 B17 -0.4(3) . . . . ?
B15 B19 B22 B17 63.0(3) . . . . ?
B18 B19 B22 B17 -37.9(2) . . . . ?
B20 B19 B22 B17 100.2(2) . . . . ?
B14 B19 B22 B18 37.5(2) . . . . ?
B15 B19 B22 B18 100.8(2) . . . . ?
B20 B19 B22 B18 138.0(2) . . . . ?
B14 B19 B22 B20 -100.6(2) . . . . ?
B15 B19 B22 B20 -37.2(2) . . . . ?
B18 B19 B22 B20 -138.0(2) . . . . ?
B14 B19 B22 B21 -63.3(3) . . . . ?
B15 B19 B22 B21 0.0(3) . . . . ?
B18 B19 B22 B21 -100.8(2) . . . . ?
B20 B19 B22 B21 37.2(2) . . . . ?
C12 B17 B22 B19 -60.9(3) . . . . ?
B21 B17 B22 B19 -100.6(2) . . . . ?
B13 B17 B22 B19 0.8(3) . . . . ?
B18 B17 B22 B19 37.9(2) . . . . ?
C12 B17 B22 B18 -98.8(2) . . . . ?
B21 B17 B22 B18 -138.5(2) . . . . ?
B13 B17 B22 B18 -37.14(19) . . . . ?
C12 B17 B22 B20 3.0(3) . . . . ?
B21 B17 B22 B20 -36.71(19) . . . . ?
B13 B17 B22 B20 64.7(3) . . . . ?
B18 B17 B22 B20 101.8(2) . . . . ?
C12 B17 B22 B21 39.69(18) . . . . ?
B13 B17 B22 B21 101.4(2) . . . . ?
B18 B17 B22 B21 138.5(2) . . . . ?
B14 B18 B22 B19 -37.34(19) . . . . ?
B13 B18 B22 B19 -100.6(2) . . . . ?
B17 B18 B22 B19 -137.8(2) . . . . ?
B14 B18 B22 B17 100.4(2) . . . . ?
B13 B18 B22 B17 37.23(19) . . . . ?
B19 B18 B22 B17 137.8(2) . . . . ?
B14 B18 B22 B20 0.5(3) . . . . ?
B13 B18 B22 B20 -62.7(3) . . . . ?
B17 B18 B22 B20 -99.9(2) . . . . ?
B19 B18 B22 B20 37.9(2) . . . . ?
B14 B18 B22 B21 63.6(3) . . . . ?
B13 B18 B22 B21 0.4(3) . . . . ?
B17 B18 B22 B21 -36.9(2) . . . . ?
B19 B18 B22 B21 100.9(2) . . . . ?
B21 B20 B22 B19 138.1(2) . . . . ?
B16 B20 B22 B19 101.0(2) . . . . ?
B15 B20 B22 B19 37.1(2) . . . . ?
B21 B20 B22 B17 36.69(19) . . . . ?
B16 B20 B22 B17 -0.4(3) . . . . ?
B15 B20 B22 B17 -64.3(3) . . . . ?
B19 B20 B22 B17 -101.4(2) . . . . ?
B21 B20 B22 B18 100.3(2) . . . . ?
B16 B20 B22 B18 63.2(3) . . . . ?
B15 B20 B22 B18 -0.6(3) . . . . ?
B19 B20 B22 B18 -37.8(2) . . . . ?
B16 B20 B22 B21 -37.12(19) . . . . ?
B15 B20 B22 B21 -101.0(2) . . . . ?
B19 B20 B22 B21 -138.1(2) . . . . ?
C12 B21 B22 B19 61.2(3) . . . . ?
B17 B21 B22 B19 100.9(2) . . . . ?
B20 B21 B22 B19 -37.7(2) . . . . ?
B16 B21 B22 B19 -0.5(3) . . . . ?
C12 B21 B22 B17 -39.76(18) . . . . ?
B20 B21 B22 B17 -138.6(2) . . . . ?
B16 B21 B22 B17 -101.5(2) . . . . ?
C12 B21 B22 B18 -2.6(3) . . . . ?
B17 B21 B22 B18 37.2(2) . . . . ?
B20 B21 B22 B18 -101.4(2) . . . . ?
B16 B21 B22 B18 -64.3(3) . . . . ?
C12 B21 B22 B20 98.8(2) . . . . ?
B17 B21 B22 B20 138.6(2) . . . . ?
B16 B21 B22 B20 37.1(2) . . . . ?
C4 N1 C3 C1 174.94(19) . . . . ?
C4 N1 C3 S1 -4.5(3) . . . . ?
C2 C1 C3 N1 -30.4(3) . . . . ?
B4 C1 C3 N1 110.3(2) . . . . ?
B5 C1 C3 N1 -172.2(2) . . . . ?
B6 C1 C3 N1 -99.2(2) . . . . ?
B3 C1 C3 N1 38.2(3) . . . . ?
C2 C1 C3 S1 149.19(17) . . . . ?
B4 C1 C3 S1 -70.2(3) . . . . ?
B5 C1 C3 S1 7.3(3) . . . . ?
B6 C1 C3 S1 80.3(2) . . . . ?
B3 C1 C3 S1 -142.23(16) . . . . ?
Rh1 S1 C3 N1 -36.2(2) . . . . ?
Rh1 S1 C3 C1 144.30(15) . . . . ?
C3 N1 C4 C9 -144.5(2) . . . . ?
C3 N1 C4 C5 39.0(3) . . . . ?
C9 C4 C5 C6 -2.4(3) . . . . ?
N1 C4 C5 C6 173.7(2) . . . . ?
C9 C4 C5 Rh1 170.91(17) . . . . ?
N1 C4 C5 Rh1 -12.9(3) . . . . ?
C4 C5 C6 C7 4.7(3) . . . . ?
Rh1 C5 C6 C7 -168.62(17) . . . . ?
C4 C5 C6 N2 -175.1(2) . . . . ?
Rh1 C5 C6 N2 11.5(3) . . . . ?
C10 N2 C6 C7 -158.8(2) . . . . ?
C10 N2 C6 C5 21.0(4) . . . . ?
C5 C6 C7 C8 -2.9(4) . . . . ?
N2 C6 C7 C8 177.0(2) . . . . ?
C6 C7 C8 C9 -1.6(4) . . . . ?
C7 C8 C9 C4 3.9(4) . . . . ?
C5 C4 C9 C8 -1.9(4) . . . . ?
N1 C4 C9 C8 -178.6(2) . . . . ?
C6 N2 C10 C11 169.3(2) . . . . ?
C6 N2 C10 S2 -8.8(4) . . . . ?
Rh1 S2 C10 N2 -24.8(2) . . . . ?
Rh1 S2 C10 C11 157.02(14) . . . . ?
N2 C10 C11 C12 7.4(3) . . . . ?
S2 C10 C11 C12 -174.08(15) . . . . ?
N2 C10 C11 B15 -133.1(2) . . . . ?
S2 C10 C11 B15 45.5(3) . . . . ?
N2 C10 C11 B14 150.2(2) . . . . ?
S2 C10 C11 B14 -31.3(3) . . . . ?
N2 C10 C11 B13 76.9(2) . . . . ?
S2 C10 C11 B13 -104.53(19) . . . . ?
N2 C10 C11 B16 -60.9(3) . . . . ?
S2 C10 C11 B16 117.66(18) . . . . ?
B14 B15 C11 C10 -114.7(2) . . . . ?
B19 B15 C11 C10 -154.2(2) . . . . ?
B20 B15 C11 C10 143.1(2) . . . . ?
B16 B15 C11 C10 103.2(2) . . . . ?
B14 B15 C11 C12 102.83(19) . . . . ?
B19 B15 C11 C12 63.3(2) . . . . ?
B20 B15 C11 C12 0.6(3) . . . . ?
B16 B15 C11 C12 -39.23(18) . . . . ?
B19 B15 C11 B14 -39.55(18) . . . . ?
B20 B15 C11 B14 -102.3(2) . . . . ?
B16 B15 C11 B14 -142.06(19) . . . . ?
B14 B15 C11 B13 36.01(19) . . . . ?
B19 B15 C11 B13 -3.5(3) . . . . ?
B20 B15 C11 B13 -66.2(2) . . . . ?
B16 B15 C11 B13 -106.0(2) . . . . ?
B14 B15 C11 B16 142.06(19) . . . . ?
B19 B15 C11 B16 102.5(2) . . . . ?
B20 B15 C11 B16 39.80(19) . . . . ?
B19 B14 C11 C10 152.3(2) . . . . ?
B13 B14 C11 C10 -104.9(2) . . . . ?
B18 B14 C11 C10 -144.8(2) . . . . ?
B15 B14 C11 C10 112.4(2) . . . . ?
B19 B14 C11 C12 -63.1(2) . . . . ?
B13 B14 C11 C12 39.76(19) . . . . ?
B18 B14 C11 C12 -0.1(3) . . . . ?
B15 B14 C11 C12 -102.9(2) . . . . ?
B19 B14 C11 B15 39.87(18) . . . . ?
B13 B14 C11 B15 142.7(2) . . . . ?
B18 B14 C11 B15 102.8(2) . . . . ?
B19 B14 C11 B13 -102.8(2) . . . . ?
B18 B14 C11 B13 -39.9(2) . . . . ?
B15 B14 C11 B13 -142.7(2) . . . . ?
B19 B14 C11 B16 3.1(3) . . . . ?
B13 B14 C11 B16 106.0(2) . . . . ?
B18 B14 C11 B16 66.1(2) . . . . ?
B15 B14 C11 B16 -36.73(19) . . . . ?
C12 B13 C11 C10 -106.7(2) . . . . ?
B14 B13 C11 C10 116.4(2) . . . . ?
B18 B13 C11 C10 156.17(19) . . . . ?
B17 B13 C11 C10 -141.42(19) . . . . ?
B14 B13 C11 C12 -136.9(2) . . . . ?
B18 B13 C11 C12 -97.1(2) . . . . ?
B17 B13 C11 C12 -34.71(18) . . . . ?
C12 B13 C11 B15 100.8(2) . . . . ?
B14 B13 C11 B15 -36.09(19) . . . . ?
B18 B13 C11 B15 3.6(3) . . . . ?
B17 B13 C11 B15 66.1(2) . . . . ?
C12 B13 C11 B14 136.9(2) . . . . ?
B18 B13 C11 B14 39.74(18) . . . . ?
B17 B13 C11 B14 102.2(2) . . . . ?
C12 B13 C11 B16 31.28(19) . . . . ?
B14 B13 C11 B16 -105.6(2) . . . . ?
B18 B13 C11 B16 -65.8(2) . . . . ?
B17 B13 C11 B16 -3.4(3) . . . . ?
C12 B16 C11 C10 107.4(2) . . . . ?
B21 B16 C11 C10 142.4(2) . . . . ?
B20 B16 C11 C10 -155.5(2) . . . . ?
B15 B16 C11 C10 -115.4(2) . . . . ?
B21 B16 C11 C12 35.08(18) . . . . ?
B20 B16 C11 C12 97.2(2) . . . . ?
B15 B16 C11 C12 137.20(19) . . . . ?
C12 B16 C11 B15 -137.20(19) . . . . ?
B21 B16 C11 B15 -102.1(2) . . . . ?
B20 B16 C11 B15 -40.04(19) . . . . ?
C12 B16 C11 B14 -100.5(2) . . . . ?
B21 B16 C11 B14 -65.4(2) . . . . ?
B20 B16 C11 B14 -3.4(3) . . . . ?
B15 B16 C11 B14 36.67(19) . . . . ?
C12 B16 C11 B13 -31.47(19) . . . . ?
B21 B16 C11 B13 3.6(3) . . . . ?
B20 B16 C11 B13 65.7(2) . . . . ?
B15 B16 C11 B13 105.7(2) . . . . ?
C10 C11 C12 B21 -144.4(2) . . . . ?
B15 C11 C12 B21 0.7(3) . . . . ?
B14 C11 C12 B21 67.8(2) . . . . ?
B13 C11 C12 B21 107.9(2) . . . . ?
B16 C11 C12 B21 -39.30(19) . . . . ?
C10 C11 C12 B17 146.6(2) . . . . ?
B15 C11 C12 B17 -68.2(3) . . . . ?
B14 C11 C12 B17 -1.2(3) . . . . ?
B13 C11 C12 B17 39.0(2) . . . . ?
B16 C11 C12 B17 -108.2(2) . . . . ?
C10 C11 C12 B16 -105.1(2) . . . . ?
B15 C11 C12 B16 40.01(19) . . . . ?
B14 C11 C12 B16 107.1(2) . . . . ?
B13 C11 C12 B16 147.2(2) . . . . ?
C10 C11 C12 B13 107.6(2) . . . . ?
B15 C11 C12 B13 -107.2(2) . . . . ?
B14 C11 C12 B13 -40.14(19) . . . . ?
B16 C11 C12 B13 -147.2(2) . . . . ?
B17 B21 C12 C11 -104.6(2) . . . . ?
B20 B21 C12 C11 -1.7(3) . . . . ?
B16 B21 C12 C11 39.03(19) . . . . ?
B22 B21 C12 C11 -64.1(3) . . . . ?
B20 B21 C12 B17 102.9(2) . . . . ?
B16 B21 C12 B17 143.6(2) . . . . ?
B22 B21 C12 B17 40.53(19) . . . . ?
B17 B21 C12 B16 -143.6(2) . . . . ?
B20 B21 C12 B16 -40.7(2) . . . . ?
B22 B21 C12 B16 -103.1(2) . . . . ?
B17 B21 C12 B13 -36.4(2) . . . . ?
B20 B21 C12 B13 66.6(3) . . . . ?
B16 B21 C12 B13 107.3(2) . . . . ?
B22 B21 C12 B13 4.2(3) . . . . ?
B21 B17 C12 C11 104.8(2) . . . . ?
B22 B17 C12 C11 64.1(3) . . . . ?
B13 B17 C12 C11 -38.4(2) . . . . ?
B18 B17 C12 C11 1.9(3) . . . . ?
B22 B17 C12 B21 -40.70(19) . . . . ?
B13 B17 C12 B21 -143.2(2) . . . . ?
B18 B17 C12 B21 -102.9(2) . . . . ?
B21 B17 C12 B16 35.9(2) . . . . ?
B22 B17 C12 B16 -4.8(3) . . . . ?
B13 B17 C12 B16 -107.3(2) . . . . ?
B18 B17 C12 B16 -67.0(3) . . . . ?
B21 B17 C12 B13 143.2(2) . . . . ?
B22 B17 C12 B13 102.5(2) . . . . ?
B18 B17 C12 B13 40.3(2) . . . . ?
B21 B16 C12 C11 -138.9(2) . . . . ?
B20 B16 C12 C11 -98.5(2) . . . . ?
B15 B16 C12 C11 -36.45(16) . . . . ?
C11 B16 C12 B21 138.9(2) . . . . ?
B20 B16 C12 B21 40.45(19) . . . . ?
B15 B16 C12 B21 102.5(2) . . . . ?
C11 B16 C12 B17 103.0(2) . . . . ?
B21 B16 C12 B17 -35.9(2) . . . . ?
B20 B16 C12 B17 4.5(3) . . . . ?
B15 B16 C12 B17 66.6(2) . . . . ?
C11 B16 C12 B13 31.97(18) . . . . ?
B21 B16 C12 B13 -107.0(2) . . . . ?
B20 B16 C12 B13 -66.5(2) . . . . ?
B15 B16 C12 B13 -4.5(2) . . . . ?
B14 B13 C12 C11 37.05(16) . . . . ?
B18 B13 C12 C11 99.0(2) . . . . ?
B17 B13 C12 C11 139.3(2) . . . . ?
C11 B13 C12 B21 -103.0(2) . . . . ?
B14 B13 C12 B21 -65.9(2) . . . . ?
B18 B13 C12 B21 -4.0(3) . . . . ?
B17 B13 C12 B21 36.3(2) . . . . ?
C11 B13 C12 B17 -139.3(2) . . . . ?
B14 B13 C12 B17 -102.3(2) . . . . ?
B18 B13 C12 B17 -40.28(19) . . . . ?
C11 B13 C12 B16 -32.17(18) . . . . ?
B14 B13 C12 B16 4.9(3) . . . . ?
B18 B13 C12 B16 66.8(2) . . . . ?
B17 B13 C12 B16 107.1(2) . . . . ?
